data_7721143
loop_
_publ_author_name
'Leverett, Anthony Richard'
'Martin-Wells, Thomas A'
'Parr, Joseph M.'
'Cole, Marcus Lawford'
'McKay, Alasdair I.'

_publ_section_title
;
 Synthesis, Structure and Reactivity of a Cationic Bis(N-Heterocyclic
 Carbene) Complex of Thallium
;
_journal_name_full 'Dalton Transactions'
_journal_paper_doi 10.1039/D6DT00924G
_journal_year 2026
_chemical_formula_moiety 'C54 H72 N4 Tl, Al C16 F36 O4'
_chemical_formula_sum 'C70 H72 Al F36 N4 O4 Tl'
_chemical_formula_weight 1948.66
_chemical_name_common '[Tl(IPr)2][Al{OC(CF3)3}4]'
_space_group_crystal_system monoclinic
_space_group_IT_number 14
_space_group_name_Hall '-P 2yn'
_space_group_name_H-M_alt 'P 1 21/n 1'
_atom_sites_solution_hydrogens geom
_atom_sites_solution_primary dual
_audit_creation_date 2024-06-22
_audit_creation_method
;
Olex2 1.5
(compiled 2024.02.16 svn.r378c4104 for OlexSys, GUI svn.r6928)
;
_audit_update_record
;
2026-06-10 deposited with the CCDC.	2026-06-11 downloaded from the CCDC.
;
_cell_angle_alpha 90
_cell_angle_beta 91.341(2)
_cell_angle_gamma 90
_cell_formula_units_Z 4
_cell_length_a 15.2839(5)
_cell_length_b 28.9544(10)
_cell_length_c 18.4627(7)
_cell_measurement_reflns_used 9990
_cell_measurement_temperature 150.15
_cell_measurement_theta_max 25.27
_cell_measurement_theta_min 2.62
_cell_volume 8168.2(5)
_computing_cell_refinement 'SAINT V8.32B (?, 2016)'
_computing_data_reduction 'SAINT V8.32B (?, 2016)'
_computing_molecular_graphics 'Olex2 1.5 (Dolomanov et al., 2009)'
_computing_publication_material 'Olex2 1.5 (Dolomanov et al., 2009)'
_computing_structure_refinement 'SHELXL 2018/3 (Sheldrick, 2015)'
_computing_structure_solution 'SHELXT  (Sheldrick, 2015)'
_diffrn_ambient_temperature 150.15
_diffrn_measured_fraction_theta_full 0.999
_diffrn_measured_fraction_theta_max 0.999
_diffrn_measurement_device_type 'Bruker APEX-II CCD'
_diffrn_measurement_method '\f and \w scans'
_diffrn_radiation_type MoK\a
_diffrn_radiation_wavelength 0.71073
_diffrn_reflns_av_R_equivalents 0.0513
_diffrn_reflns_av_unetI/netI 0.0333
_diffrn_reflns_Laue_measured_fraction_full 0.999
_diffrn_reflns_Laue_measured_fraction_max 0.999
_diffrn_reflns_limit_h_max 19
_diffrn_reflns_limit_h_min -19
_diffrn_reflns_limit_k_max 34
_diffrn_reflns_limit_k_min -37
_diffrn_reflns_limit_l_max 23
_diffrn_reflns_limit_l_min -23
_diffrn_reflns_number 168054
_diffrn_reflns_point_group_measured_fraction_full 0.999
_diffrn_reflns_point_group_measured_fraction_max 0.999
_diffrn_reflns_theta_full 26.000
_diffrn_reflns_theta_max 27.103
_diffrn_reflns_theta_min 1.308
_diffrn_source_current 0.6
_diffrn_source_power 0.03
_diffrn_source_voltage 50.0
_diffrn_standards_number 0
_exptl_absorpt_coefficient_mu 2.118
_exptl_absorpt_correction_T_max 0.7461
_exptl_absorpt_correction_T_min 0.6168
_exptl_absorpt_correction_type multi-scan
_exptl_absorpt_process_details
'SADABS-2012/1 (Bruker,2012) was used for absorption correction. wR2(int) was 0.0938 before and 0.0553 after correction. The Ratio of minimum to maximum transmission is 0.8267. The \l/2 correction factor is 0.0015.'
_exptl_crystal_colour 'light yellow'
_exptl_crystal_colour_modifier light
_exptl_crystal_colour_primary yellow
_exptl_crystal_density_diffrn 1.585
_exptl_crystal_description prism
_exptl_crystal_F_000 3880
_exptl_crystal_size_max 0.12
_exptl_crystal_size_mid 0.09
_exptl_crystal_size_min 0.07
_refine_diff_density_max 1.866
_refine_diff_density_min -2.042
_refine_diff_density_rms 0.095
_refine_ls_extinction_method none
_refine_ls_goodness_of_fit_ref 1.043
_refine_ls_hydrogen_treatment constr
_refine_ls_matrix_type full
_refine_ls_number_parameters 1221
_refine_ls_number_reflns 18002
_refine_ls_number_restraints 709
_refine_ls_restrained_S_all 1.048
_refine_ls_R_factor_all 0.0651
_refine_ls_R_factor_gt 0.0481
_refine_ls_shift/su_max 0.001
_refine_ls_shift/su_mean 0.000
_refine_ls_structure_factor_coef Fsqd
_refine_ls_weighting_details 'w=1/[\s^2^(Fo^2^)+(0.0508P)^2^+22.2736P] where P=(Fo^2^+2Fc^2^)/3'
_refine_ls_weighting_scheme calc
_refine_ls_wR_factor_gt 0.1137
_refine_ls_wR_factor_ref 0.1225
_reflns_Friedel_coverage 0.000
_reflns_number_gt 14397
_reflns_number_total 18002
_reflns_threshold_expression 'I > 2\s(I)'
_cod_data_source_file d6dt00924g2.cif
_cod_data_source_block Compound_1
_cod_database_code 7721143
_shelx_shelxl_version_number 2018/3
_shelx_space_group_comment
;
The symmetry employed for this shelxl refinement is uniquely defined
by the following loop, which should always be used as a source of
symmetry information in preference to the above space-group names.
They are only intended as comments.
;
_shelx_estimated_absorpt_t_max 0.866
_shelx_estimated_absorpt_t_min 0.785
_olex2_refinement_description
;
1. Fixed Uiso
 At 1.2 times of:
  All C(H) groups, All C(H,H) groups
 At 1.5 times of:
  All C(H,H,H) groups
2. Restrained distances
 C39-C37 \\sim C14B-C37 \\sim C37-C71 \\sim C38-C37
 with sigma of 0.02
 C13-C14A \\sim C14-C13 \\sim C15-C13 \\sim C15A-C13
 with sigma of 0.02
 C59-C62 \\sim C59-C60 \\sim C59-C61
 with sigma of 0.02
 F17-C62 \\sim F16-C62 \\sim F18-C62 \\sim F11-C60 \\sim F12-C60 \\sim F10-C60
\\sim F15-C61 \\sim F13-C61
 \\sim F14-C61
 with sigma of 0.02
 C62-C60 \\sim C60-C61 \\sim C62-C61
 with sigma of 0.04
 O2-C62 \\sim O2-C60 \\sim O2-C61
 with sigma of 0.04
 F17-F16 \\sim F16-F18 \\sim F18-F17 \\sim F11-F12 \\sim F12-F10 \\sim F10-F11
\\sim F15-F13 \\sim F13-F14
 \\sim F14-F15
 with sigma of 0.04
 F17-C59 \\sim F16-C59 \\sim F18-C59 \\sim F11-C59 \\sim F12-C59 \\sim F10-C59
\\sim F15-C59 \\sim F13-C59
 \\sim F14-C59
 with sigma of 0.1
 C59A-C61A \\sim C59A-C62A \\sim C59A-C60A
 with sigma of 0.02
 F14A-C61A \\sim F15A-C61A \\sim F13A-C61A \\sim F16A-C62A \\sim F17A-C62A
\\sim F18A-C62A \\sim F12A-
 C60A \\sim F10A-C60A \\sim F11A-C60A
 with sigma of 0.02
 C61A-C62A \\sim C62A-C60A \\sim C61A-C60A
 with sigma of 0.04
 O2-C61A \\sim O2-C62A \\sim O2-C60A
 with sigma of 0.04
 F14A-F15A \\sim F15A-F13A \\sim F13A-F14A \\sim F16A-F17A \\sim F17A-F18A
\\sim F18A-F16A \\sim F12A-
 F10A \\sim F10A-F11A \\sim F11A-F12A
 with sigma of 0.04
 F14A-C59A \\sim F15A-C59A \\sim F13A-C59A \\sim F16A-C59A \\sim F17A-C59A
\\sim F18A-C59A \\sim F12A-
 C59A \\sim F10A-C59A \\sim F11A-C59A
 with sigma of 0.1
 O2-C59 \\sim O2-C59A
 with sigma of 0.02
3. Uiso/Uaniso restraints and constraints
C71 \\sim C37 \\sim C14B: within 2A with sigma of 0.04 and sigma for terminal
atoms of 0.08 within 2A
C38 \\sim C37 \\sim C39: within 2A with sigma of 0.04 and sigma for terminal
atoms of 0.08 within 2A
C15 \\sim C13 \\sim C14: within 2A with sigma of 0.04 and sigma for terminal
atoms of 0.08 within 2A
C15A \\sim C13 \\sim C14A: within 2A with sigma of 0.04 and sigma for terminal
atoms of 0.08 within 2A
O2 \\sim C59 \\sim C62 \\sim F17 \\sim F16 \\sim F18 \\sim C60 \\sim F11 \\sim
F12 \\sim F10 \\sim C61 \\sim F15 \\sim F13 \\sim F14: within 2A with sigma of
0.04 and sigma for terminal atoms of 0.08 within 2A
O2 \\sim C59A \\sim C61A \\sim F14A \\sim F15A \\sim F13A \\sim C62A \\sim F16A
\\sim F17A \\sim F18A \\sim C60A \\sim F12A \\sim F10A \\sim F11A: within 2A
with sigma of 0.04 and sigma for terminal atoms of 0.08 within 2A
4. Rigid body (RIGU) restrains
 C71, C37, C14B
 with sigma for 1-2 distances of 0.004 and sigma for 1-3 distances of 0.004
 C38, C37, C39
 with sigma for 1-2 distances of 0.004 and sigma for 1-3 distances of 0.004
 C15, C13, C14
 with sigma for 1-2 distances of 0.004 and sigma for 1-3 distances of 0.004
 C15A, C13, C14A
 with sigma for 1-2 distances of 0.004 and sigma for 1-3 distances of 0.004
 O2, C59, C62, F17, F16, F18, C60, F11, F12, F10, C61, F15, F13, F14
 with sigma for 1-2 distances of 0.004 and sigma for 1-3 distances of 0.004
 O2, C59A, C61A, F14A, F15A, F13A, C62A, F16A, F17A, F18A, C60A, F12A, F10A,
 F11A
 with sigma for 1-2 distances of 0.004 and sigma for 1-3 distances of 0.004
5. Others
 Sof(H37A)=Sof(C14B)=Sof(H14D)=Sof(H14E)=Sof(H14F)=Sof(C71)=Sof(H71A)=
 Sof(H71B)=Sof(H71C)=1-FVAR(1)
 Sof(H37)=Sof(C38)=Sof(H38A)=Sof(H38B)=Sof(H38C)=Sof(C39)=Sof(H39A)=Sof(H39B)=
 Sof(H39C)=FVAR(1)
 Sof(H13A)=Sof(C14A)=Sof(H14G)=Sof(H14H)=Sof(H14I)=Sof(C15A)=Sof(H15D)=
 Sof(H15E)=Sof(H15F)=1-FVAR(2)
 Sof(H13)=Sof(C14)=Sof(H14A)=Sof(H14B)=Sof(H14C)=Sof(C15)=Sof(H15A)=Sof(H15B)=
 Sof(H15C)=FVAR(2)
 Sof(C59A)=Sof(C61A)=Sof(F14A)=Sof(F15A)=Sof(F13A)=Sof(C62A)=Sof(F16A)=
 Sof(F17A)=Sof(F18A)=Sof(C60A)=Sof(F12A)=Sof(F10A)=Sof(F11A)=1-FVAR(3)
 Sof(C59)=Sof(C62)=Sof(F17)=Sof(F16)=Sof(F18)=Sof(C60)=Sof(F11)=Sof(F12)=
 Sof(F10)=Sof(C61)=Sof(F15)=Sof(F13)=Sof(F14)=FVAR(3)
6.a Ternary CH refined with riding coordinates:
 C52(H52), C37(H37), C37(H37A), C10(H10), C40(H40), C25(H25), C49(H49),
 C13(H13), C13(H13A), C22(H22)
6.b Aromatic/amide H refined with riding coordinates:
 C30(H30), C29(H29), C3(H3), C45(H45), C8(H8), C33(H33), C2(H2), C7(H7),
 C35(H35), C47(H47), C20(H20), C6(H6), C19(H19), C46(H46), C18(H18), C34(H34)
6.c Idealised Me refined as rotating group:
 C24(H24A,H24B,H24C), C51(H51A,H51B,H51C), C54(H54A,H54B,H54C), C26(H26A,H26B,
 H26C), C27(H27A,H27B,H27C), C23(H23A,H23B,H23C), C53(H53A,H53B,H53C), C41(H41A,
 H41B,H41C), C11(H11A,H11B,H11C), C12(H12A,H12B,H12C), C50(H50A,H50B,H50C),
 C14(H14A,H14B,H14C), C42(H42A,H42B,H42C), C15(H15A,H15B,H15C), C38(H38A,H38B,
 H38C), C14B(H14D,H14E,H14F), C71(H71A,H71B,H71C), C39(H39A,H39B,H39C),
 C14A(H14G,H14H,H14I), C15A(H15D,H15E,H15F)
;
_olex2_submission_special_instructions 'No special instructions were received'

loop_
_space_group_symop_operation_xyz
'x, y, z'
'-x+1/2, y+1/2, -z+1/2'
'-x, -y, -z'
'x-1/2, -y-1/2, z-1/2'

loop_
_atom_site_label
_atom_site_type_symbol
_atom_site_fract_x
_atom_site_fract_y
_atom_site_fract_z
_atom_site_U_iso_or_equiv
_atom_site_adp_type
_atom_site_occupancy
_atom_site_site_symmetry_order
_atom_site_calc_flag
_atom_site_refinement_flags_posn
_atom_site_refinement_flags_adp
_atom_site_refinement_flags_occupancy
_atom_site_disorder_assembly
_atom_site_disorder_group
Tl1 Tl 0.80653(2) 0.03742(2) 0.78319(2) 0.04281(7) Uani 1 1 d . . . . .
Al1 Al 0.25007(7) -0.23832(4) 0.70232(6) 0.0229(2) Uani 1 1 d . . . . .
N2 N 0.93061(19) -0.02991(10) 0.67162(16) 0.0210(6) Uani 1 1 d . . . . .
F25 F 0.1624(2) -0.32787(10) 0.62759(17) 0.0575(8) Uani 1 1 d . . . . .
N3 N 0.57449(18) 0.08751(10) 0.74879(14) 0.0190(6) Uani 1 1 d . . . . .
C43 C 0.6484(2) 0.03827(13) 0.91393(18) 0.0244(7) Uani 1 1 d . . . . .
N4 N 0.60429(18) 0.05996(10) 0.85326(15) 0.0203(6) Uani 1 1 d . . . . .
C1 C 0.8644(2) -0.04138(12) 0.71660(18) 0.0222(7) Uani 1 1 d . . . . .
F22 F 0.0267(2) -0.28945(11) 0.69001(19) 0.0667(9) Uani 1 1 d . . . . .
F33 F 0.1597(2) -0.12561(11) 0.63163(17) 0.0624(8) Uani 1 1 d . . . . .
N1 N 0.87065(19) -0.08813(10) 0.71948(15) 0.0221(6) Uani 1 1 d . . . . .
C4 C 0.8155(2) -0.11781(13) 0.7619(2) 0.0259(8) Uani 1 1 d . . . . .
O3 O 0.1712(2) -0.23512(11) 0.63438(16) 0.0416(7) Uani 1 1 d . . . . .
O4 O 0.2842(2) -0.18302(9) 0.71844(16) 0.0396(7) Uani 1 1 d . . . . .
C21 C 0.8963(3) 0.03666(14) 0.5961(2) 0.0314(8) Uani 1 1 d . . . . .
C52 C 0.5614(3) -0.03449(13) 0.8844(2) 0.0293(8) Uani 1 1 d . . . . .
H52 H 0.520676 -0.011735 0.860647 0.035 Uiso 1 1 calc R U . . .
C37 C 0.4739(3) 0.03160(14) 0.6489(2) 0.0328(9) Uani 1 1 d D U . . .
H37 H 0.497315 0.024122 0.698506 0.039 Uiso 0.510(16) 1 calc R U P A 1
H37A H 0.460450 0.035717 0.701210 0.039 Uiso 0.490(16) 1 calc R U P A 2
O1 O 0.3368(2) -0.27165(13) 0.6833(2) 0.0566(9) Uani 1 1 d . . . . .
F27 F 0.0573(2) -0.32778(11) 0.54839(19) 0.0690(9) Uani 1 1 d . . . . .
C30 C 0.5271(2) 0.08442(13) 0.85932(19) 0.0259(8) Uani 1 1 d . . . . .
H30 H 0.493826 0.088133 0.901769 0.031 Uiso 1 1 calc R U . . .
C17 C 1.0190(3) 0.04027(14) 0.6846(2) 0.0327(9) Uani 1 1 d . . . . .
F8 F 0.3718(3) -0.35699(13) 0.6731(2) 0.0914(12) Uani 1 1 d . . . . .
C32 C 0.5238(2) 0.07395(13) 0.62513(19) 0.0256(8) Uani 1 1 d . . . . .
C28 C 0.6353(2) 0.06119(12) 0.78454(18) 0.0219(7) Uani 1 1 d . . . . .
C29 C 0.5084(2) 0.10185(13) 0.79344(19) 0.0247(7) Uani 1 1 d . . . . .
H29 H 0.459314 0.120403 0.780083 0.030 Uiso 1 1 calc R U . . .
F26 F 0.1847(3) -0.30416(16) 0.52001(19) 0.0897(13) Uani 1 1 d . . . . .
F36 F 0.1332(2) -0.15438(15) 0.7660(2) 0.0849(12) Uani 1 1 d . . . . .
F29 F 0.3966(3) -0.13901(12) 0.7992(2) 0.0896(13) Uani 1 1 d . . . . .
C3 C 0.9749(2) -0.06806(13) 0.6469(2) 0.0296(8) Uani 1 1 d . . . . .
H3 H 1.022511 -0.068279 0.614693 0.036 Uiso 1 1 calc R U . . .
C9 C 0.7462(3) -0.14085(13) 0.7274(2) 0.0305(8) Uani 1 1 d . . . . .
C16 C 0.9489(2) 0.01680(13) 0.6504(2) 0.0256(8) Uani 1 1 d . . . . .
C31 C 0.5756(2) 0.10004(12) 0.67292(18) 0.0222(7) Uani 1 1 d . . . . .
C48 C 0.6268(3) -0.00725(14) 0.93070(19) 0.0285(8) Uani 1 1 d . . . . .
F32 F 0.2861(3) -0.13957(18) 0.59355(19) 0.0989(14) Uani 1 1 d . . . . .
F24 F 0.0127(3) -0.21717(12) 0.6800(2) 0.0837(11) Uani 1 1 d . . . . .
C45 C 0.7473(3) 0.04351(19) 1.0147(2) 0.0479(12) Uani 1 1 d . . . . .
H45 H 0.788553 0.060210 1.043759 0.057 Uiso 1 1 calc R U . . .
C8 C 0.6958(3) -0.17000(15) 0.7695(3) 0.0421(11) Uani 1 1 d . . . . .
H8 H 0.648099 -0.186279 0.747762 0.051 Uiso 1 1 calc R U . . .
C67 C 0.2731(3) -0.13780(13) 0.7198(2) 0.0307(8) Uani 1 1 d . . . . .
C44 C 0.7083(3) 0.06477(15) 0.9547(2) 0.0329(9) Uani 1 1 d . . . . .
C24 C 1.1729(3) 0.03312(19) 0.7376(3) 0.0516(12) Uani 1 1 d . . . . .
H24A H 1.192573 0.031038 0.687543 0.077 Uiso 1 1 calc R U . . .
H24B H 1.210027 0.013539 0.768823 0.077 Uiso 1 1 calc R U . . .
H24C H 1.177042 0.065226 0.754126 0.077 Uiso 1 1 calc R U . . .
F5 F 0.5672(2) -0.27362(15) 0.6748(2) 0.0863(12) Uani 1 1 d . . . . .
F34 F 0.1710(3) -0.08400(14) 0.7708(3) 0.1078(16) Uani 1 1 d . . . . .
F31 F 0.2579(4) -0.07351(14) 0.6405(3) 0.132(2) Uani 1 1 d . . . . .
F6 F 0.4918(3) -0.31002(16) 0.7518(2) 0.0941(13) Uani 1 1 d . . . . .
C33 C 0.5203(3) 0.08843(16) 0.5532(2) 0.0349(9) Uani 1 1 d . . . . .
H33 H 0.484957 0.071944 0.518987 0.042 Uiso 1 1 calc R U . . .
C51 C 0.6701(3) 0.14695(17) 0.9816(3) 0.0484(12) Uani 1 1 d . . . . .
H51A H 0.608323 0.138805 0.973725 0.073 Uiso 1 1 calc R U . . .
H51B H 0.679501 0.178973 0.966440 0.073 Uiso 1 1 calc R U . . .
H51C H 0.685753 0.143696 1.033088 0.073 Uiso 1 1 calc R U . . .
C10 C 0.9155(3) -0.10026(19) 0.8709(2) 0.0472(12) Uani 1 1 d . . . . .
H10 H 0.945060 -0.081678 0.832946 0.057 Uiso 1 1 calc R U . . .
F35 F 0.2344(3) -0.13001(17) 0.84264(18) 0.1068(16) Uani 1 1 d . . . . .
C40 C 0.6772(3) 0.16747(17) 0.7052(3) 0.0482(12) Uani 1 1 d . . . . .
H40 H 0.664232 0.156524 0.755169 0.058 Uiso 1 1 calc R U . . .
C55 C 0.4140(3) -0.27999(15) 0.6497(2) 0.0377(10) Uani 1 1 d . . . . .
C2 C 0.9372(2) -0.10481(13) 0.6776(2) 0.0294(8) Uani 1 1 d . . . . .
H2 H 0.953324 -0.136249 0.671724 0.035 Uiso 1 1 calc R U . . .
C63 C 0.1056(3) -0.25445(16) 0.5951(2) 0.0397(10) Uani 1 1 d . . . . .
C54 C 0.5059(4) -0.06755(18) 0.9281(3) 0.0500(12) Uani 1 1 d . . . . .
H54A H 0.543411 -0.091719 0.949325 0.075 Uiso 1 1 calc R U . . .
H54B H 0.461256 -0.081706 0.896316 0.075 Uiso 1 1 calc R U . . .
H54C H 0.477439 -0.050512 0.966920 0.075 Uiso 1 1 calc R U . . .
C5 C 0.8372(3) -0.12349(15) 0.8355(2) 0.0343(9) Uani 1 1 d . . . . .
F23 F -0.0504(2) -0.26117(15) 0.6024(3) 0.1015(15) Uani 1 1 d . . . . .
C7 C 0.7143(3) -0.17558(16) 0.8424(3) 0.0486(12) Uani 1 1 d . . . . .
H7 H 0.678653 -0.195235 0.870485 0.058 Uiso 1 1 calc R U . . .
C25 C 0.8252(3) 0.00958(16) 0.5568(2) 0.0360(9) Uani 1 1 d . . . . .
H25 H 0.817255 -0.020135 0.583436 0.043 Uiso 1 1 calc R U . . .
C49 C 0.7274(3) 0.11465(17) 0.9369(2) 0.0415(10) Uani 1 1 d . . . . .
H49 H 0.711414 0.119554 0.884591 0.050 Uiso 1 1 calc R U . . .
C36 C 0.6228(3) 0.13875(14) 0.6522(2) 0.0328(9) Uani 1 1 d . . . . .
F19 F 0.1606(4) -0.2117(2) 0.4982(2) 0.135(2) Uani 1 1 d . . . . .
C35 C 0.6178(3) 0.15068(16) 0.5792(2) 0.0436(11) Uani 1 1 d . . . . .
H35 H 0.650400 0.176398 0.562674 0.052 Uiso 1 1 calc R U . . .
C47 C 0.6682(3) -0.02680(17) 0.9915(2) 0.0447(11) Uani 1 1 d . . . . .
H47 H 0.655729 -0.057803 1.004522 0.054 Uiso 1 1 calc R U . . .
C26 C 0.8520(3) -0.0021(2) 0.4804(3) 0.0622(15) Uani 1 1 d . . . . .
H26A H 0.857735 0.026369 0.452271 0.093 Uiso 1 1 calc R U . . .
H26B H 0.807305 -0.021917 0.457370 0.093 Uiso 1 1 calc R U . . .
H26C H 0.908162 -0.018456 0.482056 0.093 Uiso 1 1 calc R U . . .
F21 F 0.0398(4) -0.24587(17) 0.4773(2) 0.1219(19) Uani 1 1 d . . . . .
C27 C 0.7378(3) 0.0348(2) 0.5554(4) 0.0674(17) Uani 1 1 d . . . . .
H27A H 0.720899 0.041727 0.605076 0.101 Uiso 1 1 calc R U . . .
H27B H 0.693073 0.015212 0.532053 0.101 Uiso 1 1 calc R U . . .
H27C H 0.743205 0.063639 0.528102 0.101 Uiso 1 1 calc R U . . .
C23 C 1.0447(3) 0.0226(2) 0.8168(3) 0.0575(14) Uani 1 1 d . . . . .
H23A H 1.041561 0.055494 0.828665 0.086 Uiso 1 1 calc R U . . .
H23B H 1.084517 0.007037 0.851278 0.086 Uiso 1 1 calc R U . . .
H23C H 0.986232 0.008846 0.819558 0.086 Uiso 1 1 calc R U . . .
F30 F 0.4159(3) -0.1158(2) 0.6897(4) 0.137(2) Uani 1 1 d . . . . .
F7 F 0.4847(3) -0.34784(15) 0.6082(3) 0.1065(16) Uani 1 1 d . . . . .
C13 C 0.7270(3) -0.13561(16) 0.6470(2) 0.0397(10) Uani 1 1 d D U . . .
H13 H 0.764572 -0.110388 0.627705 0.048 Uiso 0.71(3) 1 calc R U P B 1
H13A H 0.781987 -0.123247 0.626047 0.048 Uiso 0.29(3) 1 calc R U P B 2
C22 C 1.0781(3) 0.01686(15) 0.7411(3) 0.0385(10) Uani 1 1 d . . . . .
H22 H 1.077674 -0.016952 0.730080 0.046 Uiso 1 1 calc R U . . .
F9 F 0.3572(3) -0.33456(17) 0.5654(2) 0.0995(14) Uani 1 1 d . . . . .
C70 C 0.2012(5) -0.1257(2) 0.7755(3) 0.0641(16) Uani 1 1 d . . . . .
C53 C 0.6087(3) -0.05969(17) 0.8245(2) 0.0445(11) Uani 1 1 d . . . . .
H53A H 0.640262 -0.037286 0.795133 0.067 Uiso 1 1 calc R U . . .
H53B H 0.565918 -0.076218 0.793764 0.067 Uiso 1 1 calc R U . . .
H53C H 0.650263 -0.081801 0.846035 0.067 Uiso 1 1 calc R U . . .
C66 C 0.1271(3) -0.30466(19) 0.5727(3) 0.0481(12) Uani 1 1 d . . . . .
C20 C 0.9142(3) 0.08245(16) 0.5774(3) 0.0455(11) Uani 1 1 d . . . . .
H20 H 0.879801 0.097175 0.540695 0.055 Uiso 1 1 calc R U . . .
C6 C 0.7839(3) -0.15294(17) 0.8748(3) 0.0462(11) Uani 1 1 d . . . . .
H6 H 0.795910 -0.157446 0.925061 0.055 Uiso 1 1 calc R U . . .
C69 C 0.2441(4) -0.11841(19) 0.6454(3) 0.0568(14) Uani 1 1 d . . . . .
C58 C 0.4077(4) -0.3312(2) 0.6263(3) 0.0592(14) Uani 1 1 d . . . . .
F4 F 0.4812(3) -0.23717(17) 0.7436(3) 0.1060(15) Uani 1 1 d . . . . .
C19 C 0.9810(3) 0.10642(17) 0.6115(3) 0.0523(13) Uani 1 1 d . . . . .
H19 H 0.991129 0.137710 0.598683 0.063 Uiso 1 1 calc R U . . .
F28 F 0.3514(3) -0.07165(12) 0.7653(3) 0.1082(17) Uani 1 1 d . . . . .
F20 F 0.0441(3) -0.18489(15) 0.5469(3) 0.1152(19) Uani 1 1 d . . . . .
C46 C 0.7274(4) -0.0012(2) 1.0328(2) 0.0546(14) Uani 1 1 d . . . . .
H46 H 0.754578 -0.014828 1.074397 0.065 Uiso 1 1 calc R U . . .
C41 C 0.6540(5) 0.2187(2) 0.7010(4) 0.0751(19) Uani 1 1 d . . . . .
H41A H 0.668495 0.230682 0.653111 0.113 Uiso 1 1 calc R U . . .
H41B H 0.687440 0.235584 0.738380 0.113 Uiso 1 1 calc R U . . .
H41C H 0.591271 0.222660 0.708803 0.113 Uiso 1 1 calc R U . . .
C11 C 0.8888(4) -0.0672(3) 0.9305(3) 0.0740(18) Uani 1 1 d . . . . .
H11A H 0.846388 -0.044910 0.910759 0.111 Uiso 1 1 calc R U . . .
H11B H 0.940616 -0.050812 0.949276 0.111 Uiso 1 1 calc R U . . .
H11C H 0.862282 -0.084716 0.969746 0.111 Uiso 1 1 calc R U . . .
C18 C 1.0330(3) 0.08598(16) 0.6636(3) 0.0465(11) Uani 1 1 d . . . . .
H18 H 1.079325 0.103123 0.685836 0.056 Uiso 1 1 calc R U . . .
C68 C 0.3609(5) -0.1157(2) 0.7449(4) 0.079(2) Uani 1 1 d . . . . .
C12 C 0.9811(4) -0.1365(3) 0.8989(3) 0.078(2) Uani 1 1 d . . . . .
H12A H 0.953754 -0.155462 0.935998 0.117 Uiso 1 1 calc R U . . .
H12B H 1.032696 -0.120918 0.919916 0.117 Uiso 1 1 calc R U . . .
H12C H 0.998842 -0.156156 0.858643 0.117 Uiso 1 1 calc R U . . .
C57 C 0.4897(4) -0.2741(2) 0.7049(3) 0.0626(15) Uani 1 1 d . . . . .
C50 C 0.8236(4) 0.1274(2) 0.9475(4) 0.0723(19) Uani 1 1 d . . . . .
H50A H 0.839948 0.125311 0.999052 0.109 Uiso 1 1 calc R U . . .
H50B H 0.833000 0.159047 0.930499 0.109 Uiso 1 1 calc R U . . .
H50C H 0.859722 0.106083 0.919835 0.109 Uiso 1 1 calc R U . . .
C14 C 0.6311(6) -0.1233(6) 0.6320(5) 0.057(3) Uani 0.71(3) 1 d D U P B 1
H14A H 0.594061 -0.149650 0.644501 0.085 Uiso 0.71(3) 1 calc R U P B 1
H14B H 0.622496 -0.115976 0.580471 0.085 Uiso 0.71(3) 1 calc R U P B 1
H14C H 0.615196 -0.096526 0.661239 0.085 Uiso 0.71(3) 1 calc R U P B 1
C42 C 0.7737(4) 0.1600(3) 0.6932(4) 0.083(2) Uani 1 1 d . . . . .
H42A H 0.787559 0.127108 0.698613 0.124 Uiso 1 1 calc R U . . .
H42B H 0.807944 0.177856 0.728919 0.124 Uiso 1 1 calc R U . . .
H42C H 0.788149 0.170165 0.644277 0.124 Uiso 1 1 calc R U . . .
C64 C 0.0896(6) -0.2242(3) 0.5274(4) 0.090(3) Uani 1 1 d . . . . .
C65 C 0.0224(3) -0.25577(19) 0.6424(4) 0.0579(14) Uani 1 1 d . . . . .
C15 C 0.7494(11) -0.1806(5) 0.6089(11) 0.082(5) Uani 0.71(3) 1 d D U P B 1
H15A H 0.810621 -0.188630 0.619679 0.123 Uiso 0.71(3) 1 calc R U P B 1
H15B H 0.740789 -0.176776 0.556457 0.123 Uiso 0.71(3) 1 calc R U P B 1
H15C H 0.711262 -0.205304 0.625988 0.123 Uiso 0.71(3) 1 calc R U P B 1
C34 C 0.5672(3) 0.12622(17) 0.5308(2) 0.0428(11) Uani 1 1 d . . . . .
H34 H 0.564310 0.135338 0.481330 0.051 Uiso 1 1 calc R U . . .
C38 C 0.4927(8) -0.0120(3) 0.6018(7) 0.044(3) Uani 0.510(16) 1 d D U P A 1
H38A H 0.466516 -0.007812 0.553258 0.066 Uiso 0.510(16) 1 calc R U P A 1
H38B H 0.467222 -0.039272 0.624536 0.066 Uiso 0.510(16) 1 calc R U P A 1
H38C H 0.556028 -0.016134 0.598063 0.066 Uiso 0.510(16) 1 calc R U P A 1
C14B C 0.3853(6) 0.0294(4) 0.6062(7) 0.045(3) Uani 0.490(16) 1 d D U P A 2
H14D H 0.354941 0.059043 0.610187 0.068 Uiso 0.490(16) 1 calc R U P A 2
H14E H 0.348911 0.004840 0.626278 0.068 Uiso 0.490(16) 1 calc R U P A 2
H14F H 0.395981 0.022792 0.555057 0.068 Uiso 0.490(16) 1 calc R U P A 2
F1 F 0.4866(3) -0.2644(2) 0.5410(2) 0.126(2) Uani 1 1 d . . . . .
F2 F 0.3544(3) -0.2407(2) 0.5497(3) 0.142(2) Uani 1 1 d . . . . .
F3 F 0.4574(4) -0.20781(17) 0.6081(3) 0.144(2) Uani 1 1 d . . . . .
C56 C 0.4289(6) -0.2504(3) 0.5839(4) 0.091(2) Uani 1 1 d . . . . .
C71 C 0.5265(7) -0.0091(3) 0.6430(8) 0.046(3) Uani 0.490(16) 1 d D U P A 2
H71A H 0.537762 -0.015278 0.591867 0.069 Uiso 0.490(16) 1 calc R U P A 2
H71B H 0.495605 -0.035444 0.663823 0.069 Uiso 0.490(16) 1 calc R U P A 2
H71C H 0.582267 -0.004504 0.669352 0.069 Uiso 0.490(16) 1 calc R U P A 2
C39 C 0.3793(6) 0.0373(4) 0.6565(10) 0.058(4) Uani 0.510(16) 1 d D U P A 1
H39A H 0.368041 0.062898 0.689721 0.086 Uiso 0.510(16) 1 calc R U P A 1
H39B H 0.354397 0.008780 0.675946 0.086 Uiso 0.510(16) 1 calc R U P A 1
H39C H 0.352166 0.043946 0.609056 0.086 Uiso 0.510(16) 1 calc R U P A 1
C14A C 0.658(2) -0.0991(12) 0.6322(11) 0.056(8) Uani 0.29(3) 1 d D U P B 2
H14G H 0.603842 -0.107518 0.656600 0.085 Uiso 0.29(3) 1 calc R U P B 2
H14H H 0.646115 -0.096833 0.579905 0.085 Uiso 0.29(3) 1 calc R U P B 2
H14I H 0.678735 -0.069177 0.650561 0.085 Uiso 0.29(3) 1 calc R U P B 2
C15A C 0.708(4) -0.1808(10) 0.607(2) 0.084(12) Uani 0.29(3) 1 d D U P B 2
H15D H 0.753689 -0.203494 0.620474 0.126 Uiso 0.29(3) 1 calc R U P B 2
H15E H 0.708773 -0.175431 0.554839 0.126 Uiso 0.29(3) 1 calc R U P B 2
H15F H 0.651038 -0.192625 0.620826 0.126 Uiso 0.29(3) 1 calc R U P B 2
O2 O 0.2025(2) -0.26162(12) 0.77748(17) 0.0531(9) Uani 1 1 d D U . . .
C59 C 0.2136(5) -0.2791(2) 0.8444(4) 0.0269(15) Uani 0.693(7) 1 d D U P C 1
C62 C 0.1920(5) -0.3312(2) 0.8432(4) 0.0451(16) Uani 0.693(7) 1 d D U P C 1
F17 F 0.1063(4) -0.3377(2) 0.8310(3) 0.0626(16) Uani 0.693(7) 1 d D U P C 1
F16 F 0.2131(8) -0.3508(4) 0.9058(5) 0.101(4) Uani 0.693(7) 1 d D U P C 1
F18 F 0.2327(8) -0.3529(4) 0.7923(5) 0.085(3) Uani 0.693(7) 1 d D U P C 1
C60 C 0.3053(4) -0.2716(2) 0.8801(3) 0.0388(15) Uani 0.693(7) 1 d D U P C 1
F11 F 0.3332(7) -0.2282(3) 0.8675(7) 0.059(2) Uani 0.693(7) 1 d D U P C 1
F12 F 0.3619(4) -0.3016(2) 0.8541(3) 0.0690(16) Uani 0.693(7) 1 d D U P C 1
F10 F 0.3067(6) -0.2761(4) 0.9511(4) 0.0555(18) Uani 0.693(7) 1 d D U P C 1
C61 C 0.1442(5) -0.2560(2) 0.8959(4) 0.0546(18) Uani 0.693(7) 1 d D U P C 1
F15 F 0.1737(5) -0.2149(2) 0.9192(3) 0.0745(18) Uani 0.693(7) 1 d D U P C 1
F13 F 0.1287(5) -0.2854(3) 0.9535(3) 0.088(2) Uani 0.693(7) 1 d D U P C 1
F14 F 0.0638(3) -0.2520(2) 0.8638(3) 0.0548(14) Uani 0.693(7) 1 d D U P C 1
C59A C 0.2027(10) -0.2814(5) 0.8434(8) 0.034(3) Uani 0.307(7) 1 d D U P C 2
C61A C 0.1046(11) -0.2818(5) 0.8627(8) 0.070(4) Uani 0.307(7) 1 d D U P C 2
F14A F 0.0865(9) -0.2401(5) 0.8277(11) 0.104(5) Uani 0.307(7) 1 d D U P C 2
F15A F 0.1040(17) -0.2731(11) 0.9342(10) 0.172(11) Uani 0.307(7) 1 d D U P C 2
F13A F 0.0654(10) -0.3188(5) 0.8324(9) 0.078(4) Uani 0.307(7) 1 d D U P C 2
C62A C 0.2430(10) -0.3290(6) 0.8386(8) 0.060(4) Uani 0.307(7) 1 d D U P C 2
F16A F 0.3322(9) -0.3250(6) 0.8363(11) 0.103(6) Uani 0.307(7) 1 d D U P C 2
F17A F 0.2169(17) -0.3491(9) 0.7752(9) 0.068(5) Uani 0.307(7) 1 d D U P C 2
F18A F 0.2248(14) -0.3571(7) 0.8950(10) 0.054(4) Uani 0.307(7) 1 d D U P C 2
C60A C 0.2560(10) -0.2478(5) 0.8908(7) 0.057(3) Uani 0.307(7) 1 d D U P C 2
F12A F 0.3339(15) -0.2400(8) 0.8550(15) 0.060(5) Uani 0.307(7) 1 d D U P C 2
F10A F 0.2762(16) -0.2683(8) 0.9548(9) 0.087(7) Uani 0.307(7) 1 d D U P C 2
F11A F 0.2068(10) -0.2077(4) 0.8903(9) 0.081(4) Uani 0.307(7) 1 d D U P C 2

loop_
_atom_site_aniso_label
_atom_site_aniso_U_11
_atom_site_aniso_U_22
_atom_site_aniso_U_33
_atom_site_aniso_U_23
_atom_site_aniso_U_13
_atom_site_aniso_U_12
Tl1 0.02349(9) 0.04985(12) 0.05491(12) -0.02767(8) -0.00295(7) 0.00714(7)
Al1 0.0268(5) 0.0188(5) 0.0232(5) 0.0045(4) 0.0001(4) -0.0017(4)
N2 0.0200(14) 0.0201(15) 0.0229(15) -0.0001(11) 0.0023(11) 0.0017(11)
F25 0.0653(19) 0.0422(16) 0.0651(19) -0.0062(14) -0.0010(15) 0.0149(14)
N3 0.0200(14) 0.0210(15) 0.0161(13) 0.0000(11) 0.0025(11) -0.0013(11)
C43 0.0213(17) 0.038(2) 0.0143(16) -0.0034(14) -0.0005(13) 0.0049(15)
N4 0.0213(14) 0.0237(16) 0.0158(13) -0.0025(11) -0.0007(11) 0.0014(12)
C1 0.0233(17) 0.0255(19) 0.0178(16) 0.0009(13) 0.0009(13) 0.0018(14)
F22 0.065(2) 0.0482(18) 0.089(2) 0.0003(17) 0.0353(18) -0.0055(15)
F33 0.063(2) 0.0617(19) 0.0615(19) 0.0027(15) -0.0274(15) 0.0196(15)
N1 0.0227(15) 0.0219(16) 0.0218(15) 0.0024(11) 0.0038(11) 0.0016(12)
C4 0.0277(19) 0.0199(18) 0.0302(19) 0.0039(14) 0.0046(15) 0.0047(14)
O3 0.0441(17) 0.0412(18) 0.0390(17) 0.0103(13) -0.0120(13) -0.0143(14)
O4 0.0566(19) 0.0190(14) 0.0426(17) 0.0007(12) -0.0133(14) 0.0018(13)
C21 0.0279(19) 0.033(2) 0.034(2) 0.0076(16) 0.0019(16) 0.0022(16)
C52 0.036(2) 0.026(2) 0.0255(19) 0.0013(15) 0.0019(15) 0.0027(16)
C37 0.033(2) 0.041(2) 0.0245(19) -0.0060(16) 0.0018(15) -0.0112(17)
O1 0.047(2) 0.057(2) 0.067(2) -0.0069(18) 0.0097(17) 0.0210(17)
F27 0.069(2) 0.058(2) 0.079(2) -0.0278(17) -0.0075(17) -0.0180(16)
C30 0.0258(18) 0.030(2) 0.0223(18) -0.0037(14) 0.0037(14) 0.0042(15)
C17 0.028(2) 0.027(2) 0.044(2) -0.0023(17) 0.0008(17) 0.0002(16)
F8 0.101(3) 0.061(2) 0.113(3) 0.020(2) 0.015(2) -0.021(2)
C32 0.0239(18) 0.032(2) 0.0212(17) -0.0011(14) 0.0013(14) 0.0005(15)
C28 0.0203(17) 0.0262(19) 0.0191(16) -0.0023(13) -0.0005(13) -0.0042(14)
C29 0.0237(18) 0.028(2) 0.0227(17) -0.0007(14) 0.0017(14) 0.0049(14)
F26 0.079(2) 0.134(4) 0.057(2) -0.029(2) 0.0293(18) -0.008(2)
F36 0.057(2) 0.115(3) 0.085(3) -0.015(2) 0.0327(19) -0.003(2)
F29 0.085(3) 0.065(2) 0.115(3) 0.006(2) -0.069(2) -0.0077(19)
C3 0.0261(19) 0.028(2) 0.035(2) -0.0026(16) 0.0108(16) 0.0036(15)
C9 0.032(2) 0.024(2) 0.036(2) -0.0026(16) 0.0059(16) 0.0025(16)
C16 0.0234(18) 0.0221(19) 0.0315(19) 0.0019(15) 0.0079(15) 0.0019(14)
C31 0.0237(17) 0.0254(19) 0.0174(16) 0.0035(13) 0.0011(13) 0.0004(14)
C48 0.032(2) 0.033(2) 0.0199(17) -0.0027(15) 0.0000(15) 0.0081(16)
F32 0.092(3) 0.162(4) 0.0433(19) 0.029(2) 0.0249(19) 0.006(3)
F24 0.081(2) 0.0457(19) 0.126(3) -0.020(2) 0.016(2) 0.0127(17)
C45 0.044(3) 0.067(4) 0.031(2) -0.012(2) -0.017(2) 0.007(2)
C8 0.044(3) 0.030(2) 0.052(3) -0.0040(19) 0.012(2) -0.0096(19)
C67 0.035(2) 0.0179(19) 0.039(2) 0.0044(15) -0.0044(17) -0.0020(15)
C44 0.030(2) 0.048(3) 0.0212(18) -0.0089(17) -0.0024(15) 0.0004(18)
C24 0.030(2) 0.063(3) 0.061(3) -0.006(3) -0.003(2) 0.002(2)
F5 0.0353(17) 0.121(3) 0.103(3) 0.015(2) 0.0021(17) -0.0094(19)
F34 0.136(4) 0.073(3) 0.114(3) -0.028(2) -0.009(3) 0.060(3)
F31 0.205(5) 0.065(3) 0.122(4) 0.068(3) -0.078(4) -0.057(3)
F6 0.078(3) 0.124(3) 0.079(3) 0.050(2) -0.015(2) -0.006(2)
C33 0.037(2) 0.047(3) 0.0205(18) -0.0028(17) -0.0049(16) 0.0046(19)
C51 0.044(3) 0.045(3) 0.056(3) -0.007(2) -0.009(2) -0.003(2)
C10 0.036(2) 0.075(4) 0.029(2) 0.010(2) -0.0051(18) -0.005(2)
F35 0.158(4) 0.125(4) 0.0369(18) -0.024(2) -0.010(2) 0.050(3)
C40 0.063(3) 0.043(3) 0.039(2) -0.003(2) 0.006(2) -0.031(2)
C55 0.039(2) 0.036(2) 0.039(2) 0.0058(18) 0.0101(18) 0.0072(18)
C2 0.030(2) 0.023(2) 0.036(2) -0.0013(15) 0.0075(16) 0.0057(15)
C63 0.041(2) 0.038(2) 0.039(2) 0.0069(19) -0.0126(19) -0.0113(19)
C54 0.068(3) 0.048(3) 0.035(2) 0.001(2) 0.012(2) -0.015(2)
C5 0.034(2) 0.040(2) 0.029(2) 0.0103(17) 0.0029(16) 0.0061(18)
F23 0.044(2) 0.099(3) 0.160(4) -0.023(3) -0.025(2) 0.0055(19)
C7 0.059(3) 0.035(3) 0.053(3) 0.015(2) 0.021(2) -0.005(2)
C25 0.031(2) 0.046(3) 0.031(2) 0.0079(18) -0.0002(16) -0.0025(18)
C49 0.039(2) 0.053(3) 0.032(2) -0.0081(19) -0.0052(18) -0.015(2)
C36 0.041(2) 0.028(2) 0.030(2) 0.0032(16) 0.0050(17) -0.0083(17)
F19 0.165(5) 0.184(5) 0.055(2) 0.068(3) -0.038(3) -0.105(4)
C35 0.057(3) 0.038(3) 0.036(2) 0.0139(19) 0.013(2) -0.008(2)
C47 0.059(3) 0.044(3) 0.030(2) 0.0058(19) -0.010(2) 0.016(2)
C26 0.040(3) 0.098(5) 0.049(3) -0.014(3) 0.004(2) -0.003(3)
F21 0.163(5) 0.117(4) 0.082(3) 0.026(2) -0.087(3) -0.043(3)
C27 0.030(3) 0.097(5) 0.075(4) -0.018(3) 0.000(2) 0.006(3)
C23 0.035(3) 0.080(4) 0.057(3) 0.018(3) -0.007(2) -0.003(2)
F30 0.047(2) 0.157(5) 0.206(6) 0.057(4) 0.012(3) -0.040(3)
F7 0.071(2) 0.084(3) 0.165(4) -0.046(3) 0.022(3) 0.036(2)
C13 0.039(2) 0.049(3) 0.031(2) -0.0105(18) 0.0014(17) -0.0067(19)
C22 0.032(2) 0.031(2) 0.051(3) -0.0035(19) -0.0089(19) -0.0001(18)
F9 0.091(3) 0.135(4) 0.073(3) -0.048(3) 0.011(2) -0.018(3)
C70 0.089(5) 0.047(3) 0.056(3) -0.012(3) 0.001(3) 0.015(3)
C53 0.049(3) 0.049(3) 0.035(2) -0.013(2) 0.008(2) -0.002(2)
C66 0.045(3) 0.059(3) 0.040(3) -0.010(2) 0.006(2) -0.010(2)
C20 0.045(3) 0.037(3) 0.054(3) 0.019(2) -0.001(2) 0.004(2)
C6 0.056(3) 0.048(3) 0.035(2) 0.019(2) 0.008(2) 0.004(2)
C69 0.073(4) 0.046(3) 0.050(3) 0.024(2) -0.003(3) -0.004(3)
C58 0.059(3) 0.054(3) 0.065(4) -0.005(3) 0.019(3) 0.010(3)
F4 0.093(3) 0.111(4) 0.113(3) -0.051(3) -0.012(3) -0.021(3)
C19 0.049(3) 0.028(2) 0.079(4) 0.013(2) -0.001(3) -0.005(2)
F28 0.138(4) 0.0362(19) 0.147(4) 0.006(2) -0.068(3) -0.036(2)
F20 0.140(4) 0.066(3) 0.135(4) 0.045(3) -0.081(3) -0.015(3)
C46 0.062(3) 0.072(4) 0.029(2) 0.001(2) -0.022(2) 0.021(3)
C41 0.086(5) 0.048(3) 0.092(5) -0.022(3) 0.020(4) -0.022(3)
C11 0.062(4) 0.100(5) 0.059(4) -0.017(3) -0.008(3) -0.012(3)
C18 0.042(3) 0.029(2) 0.068(3) 0.002(2) -0.005(2) -0.0061(19)
C68 0.072(4) 0.049(4) 0.113(6) 0.011(4) -0.038(4) -0.016(3)
C12 0.042(3) 0.132(6) 0.058(4) 0.031(4) -0.001(3) 0.023(3)
C57 0.056(3) 0.065(4) 0.067(4) 0.004(3) 0.004(3) -0.007(3)
C50 0.046(3) 0.087(5) 0.084(4) -0.037(4) 0.010(3) -0.025(3)
C14 0.043(4) 0.073(8) 0.054(5) -0.001(5) -0.009(4) 0.009(4)
C42 0.062(4) 0.082(5) 0.103(5) -0.018(4) -0.025(4) -0.014(3)
C64 0.126(7) 0.077(5) 0.063(4) 0.029(4) -0.060(4) -0.033(5)
C65 0.044(3) 0.042(3) 0.088(4) -0.012(3) -0.003(3) 0.002(2)
C15 0.090(10) 0.098(8) 0.058(7) -0.043(7) -0.012(8) 0.036(8)
C34 0.058(3) 0.049(3) 0.022(2) 0.0131(18) 0.0056(19) 0.008(2)
C38 0.046(6) 0.035(5) 0.052(7) -0.004(4) 0.014(5) 0.000(4)
C14B 0.030(5) 0.051(7) 0.054(7) -0.001(5) -0.007(4) -0.013(4)
F1 0.124(4) 0.191(6) 0.066(3) 0.025(3) 0.047(3) -0.053(4)
F2 0.112(4) 0.211(6) 0.101(3) 0.109(4) -0.023(3) -0.012(4)
F3 0.160(5) 0.082(3) 0.190(6) 0.079(4) -0.026(4) -0.044(3)
C56 0.103(6) 0.097(6) 0.072(5) 0.051(4) 0.000(4) -0.022(5)
C71 0.047(6) 0.034(5) 0.056(8) 0.010(5) -0.010(5) -0.003(4)
C39 0.032(4) 0.034(5) 0.108(13) -0.005(6) 0.022(6) -0.009(4)
C14A 0.054(13) 0.083(15) 0.031(9) -0.004(10) -0.011(9) 0.007(12)
C15A 0.14(3) 0.063(13) 0.054(16) -0.025(12) 0.01(2) -0.030(15)
O2 0.068(2) 0.057(2) 0.0342(16) 0.0217(15) -0.0067(15) -0.0267(18)
C59 0.035(3) 0.020(3) 0.025(3) 0.005(3) 0.005(3) -0.003(2)
C62 0.069(4) 0.029(3) 0.038(3) 0.005(2) 0.000(3) -0.013(3)
F17 0.079(4) 0.059(4) 0.049(3) 0.009(2) -0.014(3) -0.043(3)
F16 0.172(10) 0.049(5) 0.077(5) 0.042(4) -0.052(5) -0.049(6)
F18 0.119(6) 0.053(6) 0.084(6) -0.038(5) -0.013(5) 0.027(4)
C60 0.042(3) 0.043(4) 0.032(3) 0.007(3) -0.002(2) -0.004(3)
F11 0.074(4) 0.050(4) 0.053(5) 0.009(4) -0.018(3) -0.037(3)
F12 0.044(3) 0.087(4) 0.076(3) 0.006(3) 0.003(2) 0.018(3)
F10 0.055(3) 0.078(4) 0.033(2) 0.015(2) -0.009(2) -0.009(3)
C61 0.048(4) 0.055(4) 0.060(4) -0.016(3) -0.006(3) 0.010(3)
F15 0.107(5) 0.053(3) 0.064(4) -0.026(3) 0.008(3) 0.008(3)
F13 0.067(4) 0.148(5) 0.050(3) 0.043(3) 0.032(3) 0.035(4)
F14 0.035(2) 0.077(4) 0.053(3) 0.003(2) 0.0181(19) 0.013(2)
C59A 0.042(6) 0.032(6) 0.027(6) 0.007(5) 0.004(5) -0.010(5)
C61A 0.051(7) 0.078(9) 0.081(10) -0.029(7) 0.021(7) -0.016(6)
F14A 0.049(8) 0.079(8) 0.182(17) -0.020(9) -0.005(10) 0.017(6)
F15A 0.118(17) 0.31(3) 0.085(10) -0.063(12) 0.045(11) 0.070(17)
F13A 0.058(8) 0.076(9) 0.100(10) -0.006(8) 0.004(8) -0.030(6)
C62A 0.077(8) 0.047(7) 0.055(8) 0.008(5) 0.010(7) 0.007(7)
F16A 0.067(7) 0.072(11) 0.172(16) 0.022(10) 0.024(8) 0.027(7)
F17A 0.127(14) 0.035(7) 0.044(6) 0.008(5) 0.012(7) 0.019(9)
F18A 0.079(9) 0.031(7) 0.053(7) 0.011(5) 0.006(7) 0.027(7)
C60A 0.076(8) 0.059(7) 0.037(6) 0.005(6) -0.004(6) -0.026(6)
F12A 0.070(7) 0.060(12) 0.050(9) 0.001(8) -0.019(5) -0.048(7)
F10A 0.14(2) 0.087(13) 0.032(6) 0.010(7) -0.022(8) -0.063(12)
F11A 0.105(10) 0.040(6) 0.099(11) -0.041(6) 0.038(7) -0.031(5)

loop_
_atom_type_symbol
_atom_type_description
_atom_type_scat_dispersion_real
_atom_type_scat_dispersion_imag
_atom_type_scat_source
C C 0.0033 0.0016 'International Tables Vol C Tables 4.2.6.8 and 6.1.1.4'
H H 0.0000 0.0000 'International Tables Vol C Tables 4.2.6.8 and 6.1.1.4'
Al Al 0.0645 0.0514 'International Tables Vol C Tables 4.2.6.8 and 6.1.1.4'
F F 0.0171 0.0103 'International Tables Vol C Tables 4.2.6.8 and 6.1.1.4'
N N 0.0061 0.0033 'International Tables Vol C Tables 4.2.6.8 and 6.1.1.4'
O O 0.0106 0.0060 'International Tables Vol C Tables 4.2.6.8 and 6.1.1.4'
Tl Tl -2.8358 9.6688 'International Tables Vol C Tables 4.2.6.8 and 6.1.1.4'

loop_
_geom_angle_atom_site_label_1
_geom_angle_atom_site_label_2
_geom_angle_atom_site_label_3
_geom_angle
_geom_angle_site_symmetry_1
_geom_angle_site_symmetry_3
_geom_angle_publ_flag
C28 Tl1 C1 122.47(10) . . ?
O4 Al1 O3 106.39(15) . . ?
O4 Al1 O2 111.12(17) . . ?
O1 Al1 O3 114.81(19) . . ?
O1 Al1 O4 109.60(18) . . ?
O1 Al1 O2 107.1(2) . . ?
O2 Al1 O3 107.88(16) . . ?
C1 N2 C3 112.5(3) . . ?
C1 N2 C16 123.1(3) . . ?
C3 N2 C16 124.3(3) . . ?
C28 N3 C29 112.3(3) . . ?
C28 N3 C31 125.9(3) . . ?
C29 N3 C31 121.8(3) . . ?
C48 C43 N4 118.5(3) . . ?
C48 C43 C44 123.5(3) . . ?
C44 C43 N4 117.9(3) . . ?
C30 N4 C43 123.1(3) . . ?
C28 N4 C43 124.6(3) . . ?
C28 N4 C30 112.2(3) . . ?
N2 C1 Tl1 108.7(2) . . ?
N1 C1 Tl1 146.4(2) . . ?
N1 C1 N2 102.4(3) . . ?
C1 N1 C4 124.9(3) . . ?
C1 N1 C2 112.3(3) . . ?
C2 N1 C4 122.8(3) . . ?
C9 C4 N1 118.9(3) . . ?
C9 C4 C5 123.2(4) . . ?
C5 C4 N1 117.9(3) . . ?
C63 O3 Al1 150.5(3) . . ?
C67 O4 Al1 153.4(3) . . ?
C16 C21 C25 121.8(4) . . ?
C16 C21 C20 117.1(4) . . ?
C20 C21 C25 121.1(4) . . ?
C48 C52 H52 107.4 . . ?
C48 C52 C54 113.2(3) . . ?
C54 C52 H52 107.4 . . ?
C53 C52 H52 107.4 . . ?
C53 C52 C48 109.8(3) . . ?
C53 C52 C54 111.3(4) . . ?
C32 C37 H37 105.6 . . ?
C32 C37 H37A 107.4 . . ?
C32 C37 C38 113.1(4) . . ?
C32 C37 C14B 109.0(5) . . ?
C38 C37 H37 105.6 . . ?
C14B C37 H37A 107.4 . . ?
C71 C37 H37A 107.4 . . ?
C71 C37 C32 110.9(5) . . ?
C71 C37 C14B 114.3(7) . . ?
C39 C37 H37 105.6 . . ?
C39 C37 C32 116.2(5) . . ?
C39 C37 C38 109.8(7) . . ?
C55 O1 Al1 152.7(3) . . ?
N4 C30 H30 126.8 . . ?
C29 C30 N4 106.5(3) . . ?
C29 C30 H30 126.8 . . ?
C16 C17 C22 121.7(4) . . ?
C18 C17 C16 117.0(4) . . ?
C18 C17 C22 121.2(4) . . ?
C31 C32 C37 122.6(3) . . ?
C33 C32 C37 120.8(3) . . ?
C33 C32 C31 116.7(4) . . ?
N3 C28 Tl1 142.0(2) . . ?
N3 C28 N4 102.5(3) . . ?
N4 C28 Tl1 111.0(2) . . ?
N3 C29 H29 126.7 . . ?
C30 C29 N3 106.5(3) . . ?
C30 C29 H29 126.7 . . ?
N2 C3 H3 127.0 . . ?
C2 C3 N2 106.0(3) . . ?
C2 C3 H3 127.0 . . ?
C4 C9 C13 121.9(4) . . ?
C8 C9 C4 117.3(4) . . ?
C8 C9 C13 120.8(4) . . ?
C21 C16 N2 118.1(3) . . ?
C21 C16 C17 122.9(4) . . ?
C17 C16 N2 118.9(3) . . ?
C32 C31 N3 117.2(3) . . ?
C36 C31 N3 119.1(3) . . ?
C36 C31 C32 123.6(3) . . ?
C43 C48 C52 121.4(3) . . ?
C47 C48 C43 117.2(4) . . ?
C47 C48 C52 121.4(4) . . ?
C44 C45 H45 119.4 . . ?
C46 C45 H45 119.4 . . ?
C46 C45 C44 121.2(4) . . ?
C9 C8 H8 119.5 . . ?
C7 C8 C9 120.9(4) . . ?
C7 C8 H8 119.5 . . ?
O4 C67 C70 109.1(4) . . ?
O4 C67 C69 112.3(4) . . ?
O4 C67 C68 107.8(4) . . ?
C69 C67 C70 108.3(4) . . ?
C69 C67 C68 110.2(4) . . ?
C68 C67 C70 109.2(5) . . ?
C43 C44 C49 122.2(4) . . ?
C45 C44 C43 116.7(4) . . ?
C45 C44 C49 121.1(4) . . ?
H24A C24 H24B 109.5 . . ?
H24A C24 H24C 109.5 . . ?
H24B C24 H24C 109.5 . . ?
C22 C24 H24A 109.5 . . ?
C22 C24 H24B 109.5 . . ?
C22 C24 H24C 109.5 . . ?
C32 C33 H33 119.4 . . ?
C34 C33 C32 121.2(4) . . ?
C34 C33 H33 119.4 . . ?
H51A C51 H51B 109.5 . . ?
H51A C51 H51C 109.5 . . ?
H51B C51 H51C 109.5 . . ?
C49 C51 H51A 109.5 . . ?
C49 C51 H51B 109.5 . . ?
C49 C51 H51C 109.5 . . ?
C5 C10 H10 107.6 . . ?
C5 C10 C11 111.7(4) . . ?
C5 C10 C12 110.3(5) . . ?
C11 C10 H10 107.6 . . ?
C11 C10 C12 111.8(5) . . ?
C12 C10 H10 107.6 . . ?
C36 C40 H40 107.7 . . ?
C36 C40 C41 112.2(5) . . ?
C41 C40 H40 107.7 . . ?
C42 C40 H40 107.7 . . ?
C42 C40 C36 110.4(4) . . ?
C42 C40 C41 110.9(5) . . ?
O1 C55 C58 104.3(4) . . ?
O1 C55 C57 109.0(4) . . ?
O1 C55 C56 114.4(5) . . ?
C57 C55 C58 109.4(4) . . ?
C56 C55 C58 109.2(5) . . ?
C56 C55 C57 110.3(5) . . ?
N1 C2 H2 126.6 . . ?
C3 C2 N1 106.8(3) . . ?
C3 C2 H2 126.6 . . ?
O3 C63 C66 112.0(4) . . ?
O3 C63 C64 107.6(4) . . ?
O3 C63 C65 108.4(4) . . ?
C66 C63 C65 107.9(4) . . ?
C64 C63 C66 110.4(5) . . ?
C64 C63 C65 110.5(5) . . ?
C52 C54 H54A 109.5 . . ?
C52 C54 H54B 109.5 . . ?
C52 C54 H54C 109.5 . . ?
H54A C54 H54B 109.5 . . ?
H54A C54 H54C 109.5 . . ?
H54B C54 H54C 109.5 . . ?
C4 C5 C10 122.4(4) . . ?
C6 C5 C4 116.7(4) . . ?
C6 C5 C10 120.9(4) . . ?
C8 C7 H7 119.7 . . ?
C6 C7 C8 120.5(4) . . ?
C6 C7 H7 119.7 . . ?
C21 C25 H25 107.7 . . ?
C21 C25 C26 110.9(4) . . ?
C21 C25 C27 112.3(4) . . ?
C26 C25 H25 107.7 . . ?
C26 C25 C27 110.3(4) . . ?
C27 C25 H25 107.7 . . ?
C44 C49 C51 110.5(4) . . ?
C44 C49 H49 107.6 . . ?
C44 C49 C50 113.2(5) . . ?
C51 C49 H49 107.6 . . ?
C50 C49 C51 110.1(4) . . ?
C50 C49 H49 107.6 . . ?
C31 C36 C40 123.0(4) . . ?
C31 C36 C35 116.7(4) . . ?
C35 C36 C40 120.3(4) . . ?
C36 C35 H35 119.3 . . ?
C34 C35 C36 121.5(4) . . ?
C34 C35 H35 119.3 . . ?
C48 C47 H47 119.9 . . ?
C46 C47 C48 120.3(5) . . ?
C46 C47 H47 119.9 . . ?
C25 C26 H26A 109.5 . . ?
C25 C26 H26B 109.5 . . ?
C25 C26 H26C 109.5 . . ?
H26A C26 H26B 109.5 . . ?
H26A C26 H26C 109.5 . . ?
H26B C26 H26C 109.5 . . ?
C25 C27 H27A 109.5 . . ?
C25 C27 H27B 109.5 . . ?
C25 C27 H27C 109.5 . . ?
H27A C27 H27B 109.5 . . ?
H27A C27 H27C 109.5 . . ?
H27B C27 H27C 109.5 . . ?
H23A C23 H23B 109.5 . . ?
H23A C23 H23C 109.5 . . ?
H23B C23 H23C 109.5 . . ?
C22 C23 H23A 109.5 . . ?
C22 C23 H23B 109.5 . . ?
C22 C23 H23C 109.5 . . ?
C9 C13 H13 108.8 . . ?
C9 C13 H13A 105.6 . . ?
C9 C13 C14 111.4(5) . . ?
C9 C13 C15 109.1(8) . . ?
C9 C13 C14A 111.4(9) . . ?
C9 C13 C15A 115(2) . . ?
C14 C13 H13 108.8 . . ?
C15 C13 H13 108.8 . . ?
C15 C13 C14 109.9(7) . . ?
C14A C13 H13A 105.6 . . ?
C14A C13 C15A 113.1(19) . . ?
C15A C13 H13A 105.6 . . ?
C17 C22 C24 112.5(4) . . ?
C17 C22 H22 107.2 . . ?
C24 C22 H22 107.2 . . ?
C23 C22 C17 112.2(4) . . ?
C23 C22 C24 110.4(4) . . ?
C23 C22 H22 107.2 . . ?
F36 C70 C67 109.2(4) . . ?
F34 C70 F36 107.2(6) . . ?
F34 C70 C67 114.8(5) . . ?
F34 C70 F35 106.1(5) . . ?
F35 C70 F36 110.0(6) . . ?
F35 C70 C67 109.4(5) . . ?
C52 C53 H53A 109.5 . . ?
C52 C53 H53B 109.5 . . ?
C52 C53 H53C 109.5 . . ?
H53A C53 H53B 109.5 . . ?
H53A C53 H53C 109.5 . . ?
H53B C53 H53C 109.5 . . ?
F25 C66 F27 108.3(4) . . ?
F25 C66 F26 107.6(4) . . ?
F25 C66 C63 111.0(4) . . ?
F27 C66 C63 113.0(4) . . ?
F26 C66 F27 107.4(4) . . ?
F26 C66 C63 109.5(4) . . ?
C21 C20 H20 119.5 . . ?
C19 C20 C21 120.9(4) . . ?
C19 C20 H20 119.5 . . ?
C5 C6 H6 119.3 . . ?
C7 C6 C5 121.3(4) . . ?
C7 C6 H6 119.3 . . ?
F33 C69 C67 111.8(4) . . ?
F32 C69 F33 106.1(5) . . ?
F32 C69 C67 110.2(4) . . ?
F32 C69 F31 109.1(5) . . ?
F31 C69 F33 107.3(5) . . ?
F31 C69 C67 112.2(5) . . ?
F8 C58 C55 113.4(5) . . ?
F8 C58 F7 110.9(5) . . ?
F8 C58 F9 105.9(5) . . ?
F7 C58 C55 111.8(5) . . ?
F7 C58 F9 104.9(5) . . ?
F9 C58 C55 109.4(5) . . ?
C20 C19 H19 119.5 . . ?
C18 C19 C20 121.1(4) . . ?
C18 C19 H19 119.5 . . ?
C45 C46 C47 121.1(4) . . ?
C45 C46 H46 119.5 . . ?
C47 C46 H46 119.5 . . ?
C40 C41 H41A 109.5 . . ?
C40 C41 H41B 109.5 . . ?
C40 C41 H41C 109.5 . . ?
H41A C41 H41B 109.5 . . ?
H41A C41 H41C 109.5 . . ?
H41B C41 H41C 109.5 . . ?
C10 C11 H11A 109.5 . . ?
C10 C11 H11B 109.5 . . ?
C10 C11 H11C 109.5 . . ?
H11A C11 H11B 109.5 . . ?
H11A C11 H11C 109.5 . . ?
H11B C11 H11C 109.5 . . ?
C17 C18 H18 119.5 . . ?
C19 C18 C17 120.9(4) . . ?
C19 C18 H18 119.5 . . ?
F29 C68 C67 110.9(5) . . ?
F29 C68 F30 108.8(6) . . ?
F29 C68 F28 108.7(6) . . ?
F30 C68 C67 109.1(6) . . ?
F30 C68 F28 106.9(6) . . ?
F28 C68 C67 112.3(5) . . ?
C10 C12 H12A 109.5 . . ?
C10 C12 H12B 109.5 . . ?
C10 C12 H12C 109.5 . . ?
H12A C12 H12B 109.5 . . ?
H12A C12 H12C 109.5 . . ?
H12B C12 H12C 109.5 . . ?
F5 C57 F6 105.7(5) . . ?
F5 C57 C55 113.1(5) . . ?
F6 C57 C55 110.3(5) . . ?
F4 C57 F5 109.0(5) . . ?
F4 C57 F6 106.5(5) . . ?
F4 C57 C55 112.0(5) . . ?
C49 C50 H50A 109.5 . . ?
C49 C50 H50B 109.5 . . ?
C49 C50 H50C 109.5 . . ?
H50A C50 H50B 109.5 . . ?
H50A C50 H50C 109.5 . . ?
H50B C50 H50C 109.5 . . ?
C13 C14 H14A 109.5 . . ?
C13 C14 H14B 109.5 . . ?
C13 C14 H14C 109.5 . . ?
H14A C14 H14B 109.5 . . ?
H14A C14 H14C 109.5 . . ?
H14B C14 H14C 109.5 . . ?
C40 C42 H42A 109.5 . . ?
C40 C42 H42B 109.5 . . ?
C40 C42 H42C 109.5 . . ?
H42A C42 H42B 109.5 . . ?
H42A C42 H42C 109.5 . . ?
H42B C42 H42C 109.5 . . ?
F19 C64 C63 112.5(6) . . ?
F19 C64 F21 108.4(7) . . ?
F19 C64 F20 108.3(6) . . ?
F21 C64 C63 111.7(5) . . ?
F21 C64 F20 106.5(6) . . ?
F20 C64 C63 109.1(6) . . ?
F22 C65 F24 106.2(5) . . ?
F22 C65 C63 111.4(4) . . ?
F22 C65 F23 108.1(5) . . ?
F24 C65 C63 112.0(4) . . ?
F24 C65 F23 106.7(5) . . ?
F23 C65 C63 112.1(5) . . ?
C13 C15 H15A 109.5 . . ?
C13 C15 H15B 109.5 . . ?
C13 C15 H15C 109.5 . . ?
H15A C15 H15B 109.5 . . ?
H15A C15 H15C 109.5 . . ?
H15B C15 H15C 109.5 . . ?
C33 C34 H34 119.8 . . ?
C35 C34 C33 120.4(4) . . ?
C35 C34 H34 119.8 . . ?
C37 C38 H38A 109.5 . . ?
C37 C38 H38B 109.5 . . ?
C37 C38 H38C 109.5 . . ?
H38A C38 H38B 109.5 . . ?
H38A C38 H38C 109.5 . . ?
H38B C38 H38C 109.5 . . ?
C37 C14B H14D 109.5 . . ?
C37 C14B H14E 109.5 . . ?
C37 C14B H14F 109.5 . . ?
H14D C14B H14E 109.5 . . ?
H14D C14B H14F 109.5 . . ?
H14E C14B H14F 109.5 . . ?
F1 C56 C55 116.2(7) . . ?
F1 C56 F2 112.0(7) . . ?
F1 C56 F3 105.7(7) . . ?
F2 C56 C55 111.1(6) . . ?
F2 C56 F3 103.2(7) . . ?
F3 C56 C55 107.5(6) . . ?
C37 C71 H71A 109.5 . . ?
C37 C71 H71B 109.5 . . ?
C37 C71 H71C 109.5 . . ?
H71A C71 H71B 109.5 . . ?
H71A C71 H71C 109.5 . . ?
H71B C71 H71C 109.5 . . ?
C37 C39 H39A 109.5 . . ?
C37 C39 H39B 109.5 . . ?
C37 C39 H39C 109.5 . . ?
H39A C39 H39B 109.5 . . ?
H39A C39 H39C 109.5 . . ?
H39B C39 H39C 109.5 . . ?
C13 C14A H14G 109.5 . . ?
C13 C14A H14H 109.5 . . ?
C13 C14A H14I 109.5 . . ?
H14G C14A H14H 109.5 . . ?
H14G C14A H14I 109.5 . . ?
H14H C14A H14I 109.5 . . ?
C13 C15A H15D 109.5 . . ?
C13 C15A H15E 109.5 . . ?
C13 C15A H15F 109.5 . . ?
H15D C15A H15E 109.5 . . ?
H15D C15A H15F 109.5 . . ?
H15E C15A H15F 109.5 . . ?
C59 O2 Al1 147.6(4) . . ?
C59A O2 Al1 154.8(7) . . ?
O2 C59 C62 109.4(5) . . ?
O2 C59 C60 115.7(5) . . ?
O2 C59 C61 108.7(5) . . ?
C62 C59 C60 109.4(5) . . ?
C62 C59 C61 105.9(6) . . ?
C60 C59 C61 107.3(5) . . ?
F17 C62 C59 110.4(6) . . ?
F16 C62 C59 111.1(7) . . ?
F16 C62 F17 107.7(7) . . ?
F18 C62 C59 112.2(8) . . ?
F18 C62 F17 107.0(8) . . ?
F18 C62 F16 108.2(9) . . ?
F11 C60 C59 110.0(7) . . ?
F12 C60 C59 110.3(6) . . ?
F12 C60 F11 109.6(7) . . ?
F10 C60 C59 113.8(6) . . ?
F10 C60 F11 105.4(8) . . ?
F10 C60 F12 107.6(6) . . ?
F15 C61 C59 109.9(6) . . ?
F15 C61 F13 111.2(7) . . ?
F15 C61 F14 111.0(6) . . ?
F13 C61 C59 109.3(6) . . ?
F14 C61 C59 112.7(6) . . ?
F14 C61 F13 102.6(6) . . ?
O2 C59A C61A 103.2(10) . . ?
O2 C59A C62A 109.1(11) . . ?
O2 C59A C60A 103.6(10) . . ?
C62A C59A C61A 113.8(12) . . ?
C62A C59A C60A 113.7(11) . . ?
C60A C59A C61A 112.2(11) . . ?
F14A C61A C59A 94.0(11) . . ?
F15A C61A C59A 104.7(15) . . ?
F15A C61A F14A 106.6(15) . . ?
F13A C61A C59A 109.6(13) . . ?
F13A C61A F14A 114.6(14) . . ?
F13A C61A F15A 123.0(17) . . ?
F16A C62A C59A 109.3(13) . . ?
F17A C62A C59A 109.2(16) . . ?
F17A C62A F16A 106.4(15) . . ?
F18A C62A C59A 114.2(14) . . ?
F18A C62A F16A 107.3(14) . . ?
F18A C62A F17A 110.1(15) . . ?
F12A C60A C59A 106.3(14) . . ?
F10A C60A C59A 109.1(15) . . ?
F10A C60A F12A 107.8(16) . . ?
F10A C60A F11A 119.2(15) . . ?
F11A C60A C59A 104.4(11) . . ?
F11A C60A F12A 109.4(14) . . ?

loop_
_geom_bond_atom_site_label_1
_geom_bond_atom_site_label_2
_geom_bond_distance
_geom_bond_site_symmetry_2
_geom_bond_publ_flag
Tl1 C1 2.748(3) . ?
Tl1 C28 2.706(3) . ?
Al1 O3 1.722(3) . ?
Al1 O4 1.708(3) . ?
Al1 O1 1.684(3) . ?
Al1 O2 1.719(3) . ?
N2 C1 1.365(4) . ?
N2 C3 1.379(5) . ?
N2 C16 1.438(5) . ?
F25 C66 1.320(6) . ?
N3 C28 1.361(5) . ?
N3 C29 1.383(4) . ?
N3 C31 1.448(4) . ?
C43 N4 1.438(4) . ?
C43 C48 1.395(6) . ?
C43 C44 1.401(5) . ?
N4 C30 1.383(5) . ?
N4 C28 1.365(4) . ?
C1 N1 1.358(5) . ?
F22 C65 1.314(7) . ?
F33 C69 1.326(7) . ?
N1 C4 1.447(5) . ?
N1 C2 1.379(5) . ?
C4 C9 1.394(6) . ?
C4 C5 1.401(5) . ?
O3 C63 1.345(5) . ?
O4 C67 1.321(5) . ?
C21 C16 1.394(5) . ?
C21 C25 1.512(6) . ?
C21 C20 1.398(6) . ?
C52 H52 1.0000 . ?
C52 C48 1.522(6) . ?
C52 C54 1.523(6) . ?
C52 C53 1.521(6) . ?
C37 H37 1.0000 . ?
C37 H37A 1.0000 . ?
C37 C32 1.514(5) . ?
C37 C38 1.562(9) . ?
C37 C14B 1.553(9) . ?
C37 C71 1.433(9) . ?
C37 C39 1.465(9) . ?
O1 C55 1.367(5) . ?
F27 C66 1.329(6) . ?
C30 H30 0.9500 . ?
C30 C29 1.342(5) . ?
C17 C16 1.405(6) . ?
C17 C22 1.524(6) . ?
C17 C18 1.397(6) . ?
F8 C58 1.277(7) . ?
C32 C31 1.394(5) . ?
C32 C33 1.393(5) . ?
C29 H29 0.9500 . ?
F26 C66 1.328(6) . ?
F36 C70 1.339(7) . ?
F29 C68 1.316(7) . ?
C3 H3 0.9500 . ?
C3 C2 1.342(5) . ?
C9 C8 1.392(6) . ?
C9 C13 1.514(6) . ?
C31 C36 1.391(5) . ?
C48 C47 1.395(6) . ?
F32 C69 1.315(7) . ?
F24 C65 1.326(6) . ?
C45 H45 0.9500 . ?
C45 C44 1.389(6) . ?
C45 C46 1.374(8) . ?
C8 H8 0.9500 . ?
C8 C7 1.378(7) . ?
C67 C70 1.563(7) . ?
C67 C69 1.540(6) . ?
C67 C68 1.548(7) . ?
C44 C49 1.511(7) . ?
C24 H24A 0.9800 . ?
C24 H24B 0.9800 . ?
C24 H24C 0.9800 . ?
C24 C22 1.527(6) . ?
F5 C57 1.320(7) . ?
F34 C70 1.294(7) . ?
F31 C69 1.320(6) . ?
F6 C57 1.352(7) . ?
C33 H33 0.9500 . ?
C33 C34 1.377(6) . ?
C51 H51A 0.9800 . ?
C51 H51B 0.9800 . ?
C51 H51C 0.9800 . ?
C51 C49 1.536(7) . ?
C10 H10 1.0000 . ?
C10 C5 1.510(6) . ?
C10 C11 1.520(8) . ?
C10 C12 1.531(7) . ?
F35 C70 1.334(7) . ?
C40 H40 1.0000 . ?
C40 C36 1.516(6) . ?
C40 C41 1.526(8) . ?
C40 C42 1.513(8) . ?
C55 C58 1.546(7) . ?
C55 C57 1.534(8) . ?
C55 C56 1.509(7) . ?
C2 H2 0.9500 . ?
C63 C66 1.549(7) . ?
C63 C64 1.542(7) . ?
C63 C65 1.559(7) . ?
C54 H54A 0.9800 . ?
C54 H54B 0.9800 . ?
C54 H54C 0.9800 . ?
C5 C6 1.395(6) . ?
F23 C65 1.330(7) . ?
C7 H7 0.9500 . ?
C7 C6 1.374(7) . ?
C25 H25 1.0000 . ?
C25 C26 1.516(6) . ?
C25 C27 1.522(7) . ?
C49 H49 1.0000 . ?
C49 C50 1.525(7) . ?
C36 C35 1.392(6) . ?
F19 C64 1.276(10) . ?
C35 H35 0.9500 . ?
C35 C34 1.367(7) . ?
C47 H47 0.9500 . ?
C47 C46 1.384(7) . ?
C26 H26A 0.9800 . ?
C26 H26B 0.9800 . ?
C26 H26C 0.9800 . ?
F21 C64 1.340(7) . ?
C27 H27A 0.9800 . ?
C27 H27B 0.9800 . ?
C27 H27C 0.9800 . ?
C23 H23A 0.9800 . ?
C23 H23B 0.9800 . ?
C23 H23C 0.9800 . ?
C23 C22 1.508(7) . ?
F30 C68 1.336(10) . ?
F7 C58 1.321(6) . ?
C13 H13 1.0000 . ?
C13 H13A 1.0000 . ?
C13 C14 1.527(8) . ?
C13 C15 1.523(9) . ?
C13 C14A 1.516(14) . ?
C13 C15A 1.524(15) . ?
C22 H22 1.0000 . ?
F9 C58 1.353(7) . ?
C53 H53A 0.9800 . ?
C53 H53B 0.9800 . ?
C53 H53C 0.9800 . ?
C20 H20 0.9500 . ?
C20 C19 1.374(7) . ?
C6 H6 0.9500 . ?
F4 C57 1.294(7) . ?
C19 H19 0.9500 . ?
C19 C18 1.368(7) . ?
F28 C68 1.339(8) . ?
F20 C64 1.385(10) . ?
C46 H46 0.9500 . ?
C41 H41A 0.9800 . ?
C41 H41B 0.9800 . ?
C41 H41C 0.9800 . ?
C11 H11A 0.9800 . ?
C11 H11B 0.9800 . ?
C11 H11C 0.9800 . ?
C18 H18 0.9500 . ?
C12 H12A 0.9800 . ?
C12 H12B 0.9800 . ?
C12 H12C 0.9800 . ?
C50 H50A 0.9800 . ?
C50 H50B 0.9800 . ?
C50 H50C 0.9800 . ?
C14 H14A 0.9800 . ?
C14 H14B 0.9800 . ?
C14 H14C 0.9800 . ?
C42 H42A 0.9800 . ?
C42 H42B 0.9800 . ?
C42 H42C 0.9800 . ?
C15 H15A 0.9800 . ?
C15 H15B 0.9800 . ?
C15 H15C 0.9800 . ?
C34 H34 0.9500 . ?
C38 H38A 0.9800 . ?
C38 H38B 0.9800 . ?
C38 H38C 0.9800 . ?
C14B H14D 0.9800 . ?
C14B H14E 0.9800 . ?
C14B H14F 0.9800 . ?
F1 C56 1.266(10) . ?
F2 C56 1.320(9) . ?
F3 C56 1.377(10) . ?
C71 H71A 0.9800 . ?
C71 H71B 0.9800 . ?
C71 H71C 0.9800 . ?
C39 H39A 0.9800 . ?
C39 H39B 0.9800 . ?
C39 H39C 0.9800 . ?
C14A H14G 0.9800 . ?
C14A H14H 0.9800 . ?
C14A H14I 0.9800 . ?
C15A H15D 0.9800 . ?
C15A H15E 0.9800 . ?
C15A H15F 0.9800 . ?
O2 C59 1.342(8) . ?
O2 C59A 1.346(15) . ?
C59 C62 1.545(8) . ?
C59 C60 1.550(9) . ?
C59 C61 1.588(9) . ?
C62 F17 1.337(9) . ?
C62 F16 1.322(9) . ?
C62 F18 1.300(10) . ?
C60 F11 1.350(9) . ?
C60 F12 1.323(8) . ?
C60 F10 1.315(8) . ?
C61 F15 1.341(8) . ?
C61 F13 1.387(9) . ?
C61 F14 1.356(8) . ?
C59A C61A 1.549(16) . ?
C59A C62A 1.513(16) . ?
C59A C60A 1.532(16) . ?
C61A F14A 1.396(14) . ?
C61A F15A 1.346(14) . ?
C61A F13A 1.342(13) . ?
C62A F16A 1.370(14) . ?
C62A F17A 1.357(15) . ?
C62A F18A 1.356(14) . ?
C60A F12A 1.393(15) . ?
C60A F10A 1.352(14) . ?
C60A F11A 1.382(14) . ?

loop_
_geom_torsion_atom_site_label_1
_geom_torsion_atom_site_label_2
_geom_torsion_atom_site_label_3
_geom_torsion_atom_site_label_4
_geom_torsion
_geom_torsion_site_symmetry_1
_geom_torsion_site_symmetry_2
_geom_torsion_site_symmetry_3
_geom_torsion_site_symmetry_4
_geom_torsion_publ_flag
Tl1 C1 N1 C4 21.0(6) . . . . ?
Tl1 C1 N1 C2 -158.2(4) . . . . ?
Al1 O3 C63 C66 -43.5(8) . . . . ?
Al1 O3 C63 C64 -165.0(6) . . . . ?
Al1 O3 C63 C65 75.4(8) . . . . ?
Al1 O4 C67 C70 64.2(8) . . . . ?
Al1 O4 C67 C69 -55.8(8) . . . . ?
Al1 O4 C67 C68 -177.4(6) . . . . ?
Al1 O1 C55 C58 -140.7(7) . . . . ?
Al1 O1 C55 C57 102.5(8) . . . . ?
Al1 O1 C55 C56 -21.4(10) . . . . ?
Al1 O2 C59 C62 -111.5(8) . . . . ?
Al1 O2 C59 C60 12.6(11) . . . . ?
Al1 O2 C59 C61 133.3(6) . . . . ?
Al1 O2 C59A C61A 173.2(10) . . . . ?
Al1 O2 C59A C62A -65(2) . . . . ?
Al1 O2 C59A C60A 56(2) . . . . ?
N2 C1 N1 C4 178.7(3) . . . . ?
N2 C1 N1 C2 -0.5(4) . . . . ?
N2 C3 C2 N1 0.6(4) . . . . ?
N3 C31 C36 C40 3.0(6) . . . . ?
N3 C31 C36 C35 -176.6(4) . . . . ?
C43 N4 C30 C29 176.3(3) . . . . ?
C43 N4 C28 Tl1 -14.4(4) . . . . ?
C43 N4 C28 N3 -176.3(3) . . . . ?
C43 C48 C47 C46 0.5(7) . . . . ?
C43 C44 C49 C51 94.5(5) . . . . ?
C43 C44 C49 C50 -141.5(4) . . . . ?
N4 C43 C48 C52 2.7(5) . . . . ?
N4 C43 C48 C47 -177.6(3) . . . . ?
N4 C43 C44 C45 177.5(4) . . . . ?
N4 C43 C44 C49 0.0(5) . . . . ?
N4 C30 C29 N3 0.1(4) . . . . ?
C1 N2 C3 C2 -1.0(4) . . . . ?
C1 N2 C16 C21 -78.8(5) . . . . ?
C1 N2 C16 C17 101.6(4) . . . . ?
C1 N1 C4 C9 100.5(4) . . . . ?
C1 N1 C4 C5 -82.3(5) . . . . ?
C1 N1 C2 C3 -0.1(4) . . . . ?
N1 C4 C9 C8 178.4(3) . . . . ?
N1 C4 C9 C13 -0.1(5) . . . . ?
N1 C4 C5 C10 -0.6(6) . . . . ?
N1 C4 C5 C6 -178.8(4) . . . . ?
C4 N1 C2 C3 -179.2(3) . . . . ?
C4 C9 C8 C7 0.0(6) . . . . ?
C4 C9 C13 C14 -128.8(8) . . . . ?
C4 C9 C13 C15 109.7(9) . . . . ?
C4 C9 C13 C14A -95.4(19) . . . . ?
C4 C9 C13 C15A 135(2) . . . . ?
C4 C5 C6 C7 0.8(7) . . . . ?
O3 Al1 O4 C67 27.9(7) . . . . ?
O3 Al1 O1 C55 76.6(8) . . . . ?
O3 Al1 O2 C59 170.3(7) . . . . ?
O3 Al1 O2 C59A 165.1(16) . . . . ?
O3 C63 C66 F25 44.1(5) . . . . ?
O3 C63 C66 F27 165.9(4) . . . . ?
O3 C63 C66 F26 -74.5(5) . . . . ?
O3 C63 C64 F19 43.7(8) . . . . ?
O3 C63 C64 F21 165.9(7) . . . . ?
O3 C63 C64 F20 -76.6(6) . . . . ?
O3 C63 C65 F22 -77.5(5) . . . . ?
O3 C63 C65 F24 41.3(6) . . . . ?
O3 C63 C65 F23 161.2(4) . . . . ?
O4 Al1 O3 C63 -166.3(6) . . . . ?
O4 Al1 O1 C55 -43.0(8) . . . . ?
O4 Al1 O2 C59 -73.4(8) . . . . ?
O4 Al1 O2 C59A -78.6(16) . . . . ?
O4 C67 C70 F36 -45.4(6) . . . . ?
O4 C67 C70 F34 -165.8(5) . . . . ?
O4 C67 C70 F35 75.0(6) . . . . ?
O4 C67 C69 F33 78.2(5) . . . . ?
O4 C67 C69 F32 -39.5(6) . . . . ?
O4 C67 C69 F31 -161.2(5) . . . . ?
O4 C67 C68 F29 -42.7(7) . . . . ?
O4 C67 C68 F30 77.1(6) . . . . ?
O4 C67 C68 F28 -164.5(5) . . . . ?
C21 C20 C19 C18 1.4(8) . . . . ?
C52 C48 C47 C46 -179.8(4) . . . . ?
C37 C32 C31 N3 -5.2(5) . . . . ?
C37 C32 C31 C36 179.3(4) . . . . ?
C37 C32 C33 C34 -178.4(4) . . . . ?
O1 Al1 O3 C63 72.3(7) . . . . ?
O1 Al1 O4 C67 152.6(7) . . . . ?
O1 Al1 O2 C59 46.3(8) . . . . ?
O1 Al1 O2 C59A 41.0(16) . . . . ?
O1 C55 C58 F8 -39.0(6) . . . . ?
O1 C55 C58 F7 -165.2(5) . . . . ?
O1 C55 C58 F9 79.0(5) . . . . ?
O1 C55 C57 F5 -169.0(5) . . . . ?
O1 C55 C57 F6 73.0(6) . . . . ?
O1 C55 C57 F4 -45.3(6) . . . . ?
O1 C55 C56 F1 -162.5(6) . . . . ?
O1 C55 C56 F2 -32.8(9) . . . . ?
O1 C55 C56 F3 79.4(7) . . . . ?
C30 N4 C28 Tl1 162.1(2) . . . . ?
C30 N4 C28 N3 0.3(4) . . . . ?
C32 C31 C36 C40 178.5(4) . . . . ?
C32 C31 C36 C35 -1.2(6) . . . . ?
C32 C33 C34 C35 -0.6(7) . . . . ?
C28 N3 C29 C30 0.0(4) . . . . ?
C28 N3 C31 C32 98.6(4) . . . . ?
C28 N3 C31 C36 -85.7(5) . . . . ?
C28 N4 C30 C29 -0.3(4) . . . . ?
C29 N3 C28 Tl1 -152.0(3) . . . . ?
C29 N3 C28 N4 -0.2(4) . . . . ?
C29 N3 C31 C32 -81.4(4) . . . . ?
C29 N3 C31 C36 94.4(4) . . . . ?
C3 N2 C1 Tl1 168.1(2) . . . . ?
C3 N2 C1 N1 0.9(4) . . . . ?
C3 N2 C16 C21 98.4(4) . . . . ?
C3 N2 C16 C17 -81.1(5) . . . . ?
C9 C4 C5 C10 176.5(4) . . . . ?
C9 C4 C5 C6 -1.8(6) . . . . ?
C9 C8 C7 C6 -1.0(7) . . . . ?
C16 N2 C1 Tl1 -14.4(4) . . . . ?
C16 N2 C1 N1 178.4(3) . . . . ?
C16 N2 C3 C2 -178.5(3) . . . . ?
C16 C21 C25 C26 -106.5(5) . . . . ?
C16 C21 C25 C27 129.6(5) . . . . ?
C16 C21 C20 C19 0.0(7) . . . . ?
C16 C17 C22 C24 144.9(4) . . . . ?
C16 C17 C22 C23 -89.9(5) . . . . ?
C16 C17 C18 C19 -0.7(7) . . . . ?
C31 N3 C28 Tl1 28.1(6) . . . . ?
C31 N3 C28 N4 179.9(3) . . . . ?
C31 N3 C29 C30 180.0(3) . . . . ?
C31 C32 C33 C34 1.1(6) . . . . ?
C31 C36 C35 C34 1.7(7) . . . . ?
C48 C43 N4 C30 89.9(4) . . . . ?
C48 C43 N4 C28 -93.9(4) . . . . ?
C48 C43 C44 C45 0.1(6) . . . . ?
C48 C43 C44 C49 -177.4(4) . . . . ?
C48 C47 C46 C45 -0.7(8) . . . . ?
C45 C44 C49 C51 -82.9(5) . . . . ?
C45 C44 C49 C50 41.1(6) . . . . ?
C8 C9 C13 C14 52.7(9) . . . . ?
C8 C9 C13 C15 -68.8(9) . . . . ?
C8 C9 C13 C14A 86.1(19) . . . . ?
C8 C9 C13 C15A -44(2) . . . . ?
C8 C7 C6 C5 0.6(8) . . . . ?
C44 C43 N4 C30 -87.6(4) . . . . ?
C44 C43 N4 C28 88.6(4) . . . . ?
C44 C43 C48 C52 -179.9(3) . . . . ?
C44 C43 C48 C47 -0.2(6) . . . . ?
C44 C45 C46 C47 0.6(8) . . . . ?
C33 C32 C31 N3 175.4(3) . . . . ?
C33 C32 C31 C36 -0.2(6) . . . . ?
C10 C5 C6 C7 -177.5(5) . . . . ?
C40 C36 C35 C34 -178.0(5) . . . . ?
C2 N1 C4 C9 -80.4(5) . . . . ?
C2 N1 C4 C5 96.8(4) . . . . ?
C54 C52 C48 C43 -145.1(4) . . . . ?
C54 C52 C48 C47 35.3(6) . . . . ?
C5 C4 C9 C8 1.4(6) . . . . ?
C5 C4 C9 C13 -177.2(4) . . . . ?
C25 C21 C16 N2 -3.7(5) . . . . ?
C25 C21 C16 C17 175.8(4) . . . . ?
C25 C21 C20 C19 -177.6(4) . . . . ?
C36 C35 C34 C33 -0.9(7) . . . . ?
C13 C9 C8 C7 178.6(4) . . . . ?
C22 C17 C16 N2 2.6(6) . . . . ?
C22 C17 C16 C21 -176.9(4) . . . . ?
C22 C17 C18 C19 178.4(5) . . . . ?
C70 C67 C69 F33 -42.3(6) . . . . ?
C70 C67 C69 F32 -160.0(5) . . . . ?
C70 C67 C69 F31 78.3(6) . . . . ?
C70 C67 C68 F29 75.7(7) . . . . ?
C70 C67 C68 F30 -164.5(5) . . . . ?
C70 C67 C68 F28 -46.1(7) . . . . ?
C53 C52 C48 C43 89.7(4) . . . . ?
C53 C52 C48 C47 -89.9(5) . . . . ?
C66 C63 C64 F19 -78.8(7) . . . . ?
C66 C63 C64 F21 43.3(9) . . . . ?
C66 C63 C64 F20 160.9(5) . . . . ?
C66 C63 C65 F22 44.0(5) . . . . ?
C66 C63 C65 F24 162.9(4) . . . . ?
C66 C63 C65 F23 -77.3(5) . . . . ?
C20 C21 C16 N2 178.7(4) . . . . ?
C20 C21 C16 C17 -1.8(6) . . . . ?
C20 C21 C25 C26 71.1(6) . . . . ?
C20 C21 C25 C27 -52.9(6) . . . . ?
C20 C19 C18 C17 -1.0(8) . . . . ?
C69 C67 C70 F36 77.1(5) . . . . ?
C69 C67 C70 F34 -43.4(7) . . . . ?
C69 C67 C70 F35 -162.5(5) . . . . ?
C69 C67 C68 F29 -165.5(6) . . . . ?
C69 C67 C68 F30 -45.7(6) . . . . ?
C69 C67 C68 F28 72.7(7) . . . . ?
C58 C55 C57 F5 77.5(6) . . . . ?
C58 C55 C57 F6 -40.5(6) . . . . ?
C58 C55 C57 F4 -158.9(5) . . . . ?
C58 C55 C56 F1 -46.0(8) . . . . ?
C58 C55 C56 F2 83.7(8) . . . . ?
C58 C55 C56 F3 -164.1(6) . . . . ?
C46 C45 C44 C43 -0.3(7) . . . . ?
C46 C45 C44 C49 177.2(5) . . . . ?
C41 C40 C36 C31 -127.3(5) . . . . ?
C41 C40 C36 C35 52.4(6) . . . . ?
C11 C10 C5 C4 118.0(5) . . . . ?
C11 C10 C5 C6 -63.8(6) . . . . ?
C18 C17 C16 N2 -178.4(4) . . . . ?
C18 C17 C16 C21 2.1(6) . . . . ?
C18 C17 C22 C24 -34.1(6) . . . . ?
C18 C17 C22 C23 91.0(5) . . . . ?
C68 C67 C70 F36 -162.9(5) . . . . ?
C68 C67 C70 F34 76.6(6) . . . . ?
C68 C67 C70 F35 -42.5(6) . . . . ?
C68 C67 C69 F33 -161.7(5) . . . . ?
C68 C67 C69 F32 80.7(6) . . . . ?
C68 C67 C69 F31 -41.0(7) . . . . ?
C12 C10 C5 C4 -117.0(5) . . . . ?
C12 C10 C5 C6 61.2(6) . . . . ?
C57 C55 C58 F8 77.5(6) . . . . ?
C57 C55 C58 F7 -48.7(6) . . . . ?
C57 C55 C58 F9 -164.5(4) . . . . ?
C57 C55 C56 F1 74.3(8) . . . . ?
C57 C55 C56 F2 -156.0(7) . . . . ?
C57 C55 C56 F3 -43.8(8) . . . . ?
C42 C40 C36 C31 108.4(5) . . . . ?
C42 C40 C36 C35 -71.9(6) . . . . ?
C64 C63 C66 F25 164.0(5) . . . . ?
C64 C63 C66 F27 -74.2(6) . . . . ?
C64 C63 C66 F26 45.4(6) . . . . ?
C64 C63 C65 F22 164.8(5) . . . . ?
C64 C63 C65 F24 -76.4(6) . . . . ?
C64 C63 C65 F23 43.5(6) . . . . ?
C65 C63 C66 F25 -75.2(5) . . . . ?
C65 C63 C66 F27 46.6(5) . . . . ?
C65 C63 C66 F26 166.2(4) . . . . ?
C65 C63 C64 F19 162.0(6) . . . . ?
C65 C63 C64 F21 -75.9(8) . . . . ?
C65 C63 C64 F20 41.7(6) . . . . ?
C38 C37 C32 C31 -127.2(7) . . . . ?
C38 C37 C32 C33 52.2(8) . . . . ?
C14B C37 C32 C31 144.0(7) . . . . ?
C14B C37 C32 C33 -36.6(8) . . . . ?
C56 C55 C58 F8 -161.7(6) . . . . ?
C56 C55 C58 F7 72.0(7) . . . . ?
C56 C55 C58 F9 -43.7(6) . . . . ?
C56 C55 C57 F5 -42.6(7) . . . . ?
C56 C55 C57 F6 -160.7(6) . . . . ?
C56 C55 C57 F4 81.0(7) . . . . ?
C71 C37 C32 C31 -89.2(8) . . . . ?
C71 C37 C32 C33 90.2(8) . . . . ?
C39 C37 C32 C31 104.4(9) . . . . ?
C39 C37 C32 C33 -76.2(9) . . . . ?
O2 Al1 O3 C63 -47.0(7) . . . . ?
O2 Al1 O4 C67 -89.3(7) . . . . ?
O2 Al1 O1 C55 -163.6(7) . . . . ?
O2 C59 C62 F17 -68.8(7) . . . . ?
O2 C59 C62 F16 171.8(8) . . . . ?
O2 C59 C62 F18 50.5(9) . . . . ?
O2 C59 C60 F11 42.5(9) . . . . ?
O2 C59 C60 F12 -78.5(7) . . . . ?
O2 C59 C60 F10 160.4(7) . . . . ?
O2 C59 C61 F15 -82.6(7) . . . . ?
O2 C59 C61 F13 155.1(6) . . . . ?
O2 C59 C61 F14 41.7(8) . . . . ?
O2 C59A C61A F14A -34.5(13) . . . . ?
O2 C59A C61A F15A -142.8(16) . . . . ?
O2 C59A C61A F13A 83.4(14) . . . . ?
O2 C59A C62A F16A 77.7(15) . . . . ?
O2 C59A C62A F17A -38.4(17) . . . . ?
O2 C59A C62A F18A -162.2(15) . . . . ?
O2 C59A C60A F12A -51.6(16) . . . . ?
O2 C59A C60A F10A -167.5(14) . . . . ?
O2 C59A C60A F11A 64.0(13) . . . . ?
C62 C59 C60 F11 166.5(7) . . . . ?
C62 C59 C60 F12 45.6(7) . . . . ?
C62 C59 C60 F10 -75.5(9) . . . . ?
C62 C59 C61 F15 159.9(6) . . . . ?
C62 C59 C61 F13 37.7(8) . . . . ?
C62 C59 C61 F14 -75.8(7) . . . . ?
C60 C59 C62 F17 163.5(5) . . . . ?
C60 C59 C62 F16 44.1(9) . . . . ?
C60 C59 C62 F18 -77.2(9) . . . . ?
C60 C59 C61 F15 43.1(7) . . . . ?
C60 C59 C61 F13 -79.1(7) . . . . ?
C60 C59 C61 F14 167.5(6) . . . . ?
C61 C59 C62 F17 48.2(7) . . . . ?
C61 C59 C62 F16 -71.2(9) . . . . ?
C61 C59 C62 F18 167.5(7) . . . . ?
C61 C59 C60 F11 -79.0(8) . . . . ?
C61 C59 C60 F12 160.0(6) . . . . ?
C61 C59 C60 F10 38.9(9) . . . . ?
C61A C59A C62A F16A -167.7(14) . . . . ?
C61A C59A C62A F17A 76.3(18) . . . . ?
C61A C59A C62A F18A -47(2) . . . . ?
C61A C59A C60A F12A -162.2(16) . . . . ?
C61A C59A C60A F10A 81.8(16) . . . . ?
C61A C59A C60A F11A -46.7(15) . . . . ?
C62A C59A C61A F14A -152.6(13) . . . . ?
C62A C59A C61A F15A 99.0(18) . . . . ?
C62A C59A C61A F13A -34.7(18) . . . . ?
C62A C59A C60A F12A 66.8(18) . . . . ?
C62A C59A C60A F10A -49.2(18) . . . . ?
C62A C59A C60A F11A -177.7(12) . . . . ?
C60A C59A C61A F14A 76.4(14) . . . . ?
C60A C59A C61A F15A -31.9(18) . . . . ?
C60A C59A C61A F13A -165.6(13) . . . . ?
C60A C59A C62A F16A -37.4(18) . . . . ?
C60A C59A C62A F17A -153.5(15) . . . . ?
C60A C59A C62A F18A 82.7(18) . . . . ?
